data_7122671
loop_
_publ_author_name
'Sorolla, Maurice'
'Wang, Xiqu'
'Makarenko, Tatayana'
'Jacobson, Allan J.'

_publ_section_title
;
 A Large Spin, Magnetically Anisotropic, Octanuclear Vanadium(III) Wheel
;
_journal_name_full 'Chemical Communications'
_journal_paper_doi 10.1039/C8CC08372J
_journal_year 2018
_chemical_formula_sum 'C33.43 H141.23 N16.72 O74.84 S16.71 V8'
_chemical_formula_weight 2918.76
_space_group_crystal_system monoclinic
_space_group_IT_number 14
_space_group_name_Hall '-P 2yn'
_space_group_name_H-M_alt 'P 1 21/n 1'
_symmetry_space_group_name_Hall '-P 2yn'
_symmetry_space_group_name_H-M 'P 1 21/n 1'
_atom_sites_solution_hydrogens mixed
_audit_creation_method SHELXL-2014/7
_audit_update_record
;
2018-10-05 deposited with the CCDC.
2018-11-30 downloaded from the CCDC.
;
_cell_angle_alpha 90
_cell_angle_beta 93.175(5)
_cell_angle_gamma 90
_cell_formula_units_Z 4
_cell_length_a 11.0605(7)
_cell_length_b 47.299(3)
_cell_length_c 22.5731(14)
_cell_measurement_reflns_used 9927
_cell_measurement_temperature 123(2)
_cell_measurement_theta_max 27.88
_cell_measurement_theta_min 2.71
_cell_volume 11791.0(13)
_computing_cell_refinement 'Bruker SAINT'
_computing_data_collection 'Bruker APEX2'
_computing_data_reduction 'Bruker SAINT'
_computing_structure_refinement 'SHELXL-2014 (Sheldrick 2014)'
_computing_structure_solution 'SHELXT-2014 (Sheldrick 2014)'
_diffrn_ambient_temperature 123(2)
_diffrn_measured_fraction_theta_full 0.997
_diffrn_measured_fraction_theta_max 0.976
_diffrn_measurement_device_type 'Bruker APEX-II CCD'
_diffrn_measurement_method 'narrow frame \w scans'
_diffrn_radiation_type MoK\a
_diffrn_radiation_wavelength 0.71073
_diffrn_reflns_av_R_equivalents 0.0332
_diffrn_reflns_av_unetI/netI 0.2443
_diffrn_reflns_Laue_measured_fraction_full 0.997
_diffrn_reflns_Laue_measured_fraction_max 0.976
_diffrn_reflns_limit_h_max 14
_diffrn_reflns_limit_h_min -14
_diffrn_reflns_limit_k_max 14
_diffrn_reflns_limit_k_min -61
_diffrn_reflns_limit_l_max 29
_diffrn_reflns_limit_l_min -29
_diffrn_reflns_number 50077
_diffrn_reflns_point_group_measured_fraction_full 0.997
_diffrn_reflns_point_group_measured_fraction_max 0.976
_diffrn_reflns_theta_full 25.242
_diffrn_reflns_theta_max 28.161
_diffrn_reflns_theta_min 1.576
_exptl_absorpt_coefficient_mu 1.008
_exptl_absorpt_correction_T_max 0.7456
_exptl_absorpt_correction_T_min 0.6773
_exptl_absorpt_correction_type empirical
_exptl_absorpt_process_details SADABS
_exptl_crystal_colour green
_exptl_crystal_density_diffrn 1.644
_exptl_crystal_description POLYHEDRON
_exptl_crystal_F_000 6036
_exptl_crystal_size_max 0.41
_exptl_crystal_size_mid 0.32
_exptl_crystal_size_min 0.22
_refine_diff_density_max 1.361
_refine_diff_density_min -0.841
_refine_diff_density_rms 0.119
_refine_ls_extinction_method none
_refine_ls_goodness_of_fit_ref 0.977
_refine_ls_hydrogen_treatment mixed
_refine_ls_matrix_type full
_refine_ls_number_parameters 1706
_refine_ls_number_reflns 28226
_refine_ls_number_restraints 5705
_refine_ls_restrained_S_all 1.088
_refine_ls_R_factor_all 0.0900
_refine_ls_R_factor_gt 0.0639
_refine_ls_shift/su_max 0.001
_refine_ls_shift/su_mean 0.000
_refine_ls_structure_factor_coef Fsqd
_refine_ls_weighting_details 'w=1/[\s^2^(Fo^2^)+(0.1155P)^2^] where P=(Fo^2^+2Fc^2^)/3'
_refine_ls_weighting_scheme calc
_refine_ls_wR_factor_gt 0.1959
_refine_ls_wR_factor_ref 0.2033
_reflns_Friedel_coverage 0.000
_reflns_number_gt 13643
_reflns_number_total 28226
_reflns_threshold_expression 'I > 2\s(I)'
_cod_data_source_file c8cc08372j2.cif
_cod_data_source_block MS193SUB_sq
_cod_original_cell_volume 11791.1(12)
_cod_database_code 7122671
_shelx_shelxl_version_number 2014/7
_shelx_space_group_comment
;
The symmetry employed for this shelxl refinement is uniquely defined
by the following loop, which should always be used as a source of
symmetry information in preference to the above space-group names.
They are only intended as comments.
;
_shelx_estimated_absorpt_t_min 0.683
_shelx_estimated_absorpt_t_max 0.809

loop_
_space_group_symop_operation_xyz
'x, y, z'
'-x+1/2, y+1/2, -z+1/2'
'-x, -y, -z'
'x-1/2, -y-1/2, z-1/2'

loop_
_atom_site_label
_atom_site_type_symbol
_atom_site_fract_x
_atom_site_fract_y
_atom_site_fract_z
_atom_site_U_iso_or_equiv
_atom_site_adp_type
_atom_site_occupancy
_atom_site_site_symmetry_order
_atom_site_calc_flag
_atom_site_refinement_flags_posn
_atom_site_refinement_flags_adp
_atom_site_refinement_flags_occupancy
_atom_site_disorder_assembly
_atom_site_disorder_group
S1_36 S 0.0479(5) 0.43268(12) 0.3028(3) 0.0637(16) Uani 0.5 1 d D U P A 4
O1_36 O -0.0793(8) 0.4333(2) 0.3038(6) 0.085(4) Uani 0.5 1 d D U P A 4
O2_36 O 0.0912(8) 0.40213(19) 0.3000(5) 0.072(3) Uani 0.5 1 d D U P A 4
O3_36 O 0.0815(13) 0.4441(3) 0.2447(5) 0.052(3) Uani 0.5 1 d D U P A 4
O4_36 O 0.1124(12) 0.4466(3) 0.3524(6) 0.051(3) Uani 0.5 1 d D U P A 4
S1_35 S 0.0525(6) 0.44361(16) 0.3028(3) 0.090(2) Uani 0.5 1 d D U P A 3
O1_35 O 0.0960(12) 0.4532(3) 0.2464(4) 0.050(3) Uani 0.5 1 d D U P A 3
O2_35 O 0.1325(11) 0.4532(3) 0.3523(5) 0.044(3) Uani 0.5 1 d D U P A 3
O3_35 O -0.0713(8) 0.4488(3) 0.3106(5) 0.090(4) Uani 0.5 1 d D U P A 3
O4_35 O 0.0593(8) 0.4117(2) 0.3074(5) 0.082(3) Uani 0.5 1 d D U P A 3
S1_24 S 0.355(2) 0.1319(4) 0.2524(10) 0.0978(11) Uani 0.162(6) 1 d D U P B 2
O1_24 O 0.372(3) 0.1579(4) 0.2879(10) 0.102(7) Uani 0.162(6) 1 d D U P B 2
O2_24 O 0.226(2) 0.1250(6) 0.2458(16) 0.090(6) Uani 0.162(6) 1 d D U P B 2
O3_24 O 0.396(3) 0.1318(7) 0.1911(9) 0.119(3) Uani 0.162(6) 1 d D U P B 2
O4_24 O 0.425(3) 0.1086(5) 0.2812(11) 0.096(2) Uani 0.162(6) 1 d D U P B 2
N1_34 N 0.8588(16) 0.3844(3) 0.4171(7) 0.108(3) Uani 0.5 1 d D U P C -2
H1A_34 H 0.9022 0.3751 0.3900 0.129 Uiso 0.5 1 calc R U P C -2
H1B_34 H 0.8005 0.3945 0.3967 0.129 Uiso 0.5 1 calc R U P C -2
C2_34 C 0.939(4) 0.4040(7) 0.4494(15) 0.073(4) Uani 0.5 1 d D U P C -2
H2A_34 H 1.0123 0.3940 0.4646 0.110 Uiso 0.5 1 calc R U P C -2
H2B_34 H 0.8979 0.4121 0.4827 0.110 Uiso 0.5 1 calc R U P C -2
H2C_34 H 0.9625 0.4192 0.4228 0.110 Uiso 0.5 1 calc R U P C -2
C3_34 C 0.7989(10) 0.3631(2) 0.4532(6) 0.090(3) Uani 0.5 1 d D U P C -2
H3A_34 H 0.7395 0.3526 0.4281 0.135 Uiso 0.5 1 calc R U P C -2
H3B_34 H 0.7577 0.3726 0.4850 0.135 Uiso 0.5 1 calc R U P C -2
H3C_34 H 0.8596 0.3500 0.4706 0.135 Uiso 0.5 1 calc R U P C -2
N1_33 N -0.196(2) 0.4841(6) 0.2795(15) 0.142(4) Uani 0.5 1 d D U P D -2
H1A_33 H -0.1687 0.4675 0.2952 0.170 Uiso 0.5 1 calc R U P D -2
H1AB_33 H -0.2342 0.4804 0.2435 0.170 Uiso 0.5 1 calc R U P D -2
C2_33 C -0.093(3) 0.5032(9) 0.2714(19) 0.203(8) Uani 0.5 1 d D U P D -2
H2A_33 H -0.1056 0.5135 0.2339 0.305 Uiso 0.5 1 calc R U P D -2
H2B_33 H -0.0182 0.4920 0.2706 0.305 Uiso 0.5 1 calc R U P D -2
H2C_33 H -0.0856 0.5167 0.3043 0.305 Uiso 0.5 1 calc R U P D -2
C3_33 C -0.2853(15) 0.4967(6) 0.3192(10) 0.151(6) Uani 0.5 1 d D U P D -2
H3A_33 H -0.3436 0.5083 0.2957 0.226 Uiso 0.5 1 calc R U P D -2
H3B_33 H -0.2424 0.5086 0.3491 0.226 Uiso 0.5 1 calc R U P D -2
H3C_33 H -0.3282 0.4816 0.3389 0.226 Uiso 0.5 1 calc R U P D -2
N1_32 N 0.4125(10) 0.5423(3) 0.1913(7) 0.070(3) Uani 0.5 1 d D U P E -2
H1A_32 H 0.3914 0.5338 0.1561 0.084 Uiso 0.5 1 calc R U P E -2
H1AB_32 H 0.3905 0.5305 0.2207 0.084 Uiso 0.5 1 calc R U P E -2
C2_32 C 0.3446(13) 0.5682(3) 0.1951(8) 0.084(4) Uani 0.5 1 d D U P E -2
H2A_32 H 0.3913 0.5818 0.2197 0.126 Uiso 0.5 1 calc R U P E -2
H2B_32 H 0.2675 0.5643 0.2128 0.126 Uiso 0.5 1 calc R U P E -2
H2C_32 H 0.3290 0.5760 0.1552 0.126 Uiso 0.5 1 calc R U P E -2
C3_32 C 0.5458(11) 0.5455(3) 0.1962(6) 0.075(3) Uani 0.5 1 d D U P E -2
H3A_32 H 0.5839 0.5269 0.1994 0.112 Uiso 0.5 1 calc R U P E -2
H3B_32 H 0.5692 0.5567 0.2315 0.112 Uiso 0.5 1 calc R U P E -2
H3C_32 H 0.5726 0.5552 0.1608 0.112 Uiso 0.5 1 calc R U P E -2
N1_31 N 0.6905(16) 0.2184(7) 0.3050(15) 0.083(5) Uani 0.5 1 d D U P F -2
H1A_31 H 0.6439 0.2255 0.2741 0.100 Uiso 0.5 1 calc R U P F -2
H1AB_31 H 0.6599 0.2249 0.3390 0.100 Uiso 0.5 1 calc R U P F -2
C2_31 C 0.678(2) 0.1873(7) 0.304(2) 0.095(6) Uani 0.5 1 d D U P F -2
H2A_31 H 0.5931 0.1822 0.2968 0.143 Uiso 0.5 1 calc R U P F -2
H2B_31 H 0.7084 0.1795 0.3425 0.143 Uiso 0.5 1 calc R U P F -2
H2C_31 H 0.7259 0.1795 0.2726 0.143 Uiso 0.5 1 calc R U P F -2
C3_31 C 0.8120(16) 0.2294(7) 0.3015(13) 0.096(5) Uani 0.5 1 d D U P F -2
H3A_31 H 0.8528 0.2196 0.2701 0.143 Uiso 0.5 1 calc R U P F -2
H3B_31 H 0.8574 0.2265 0.3396 0.143 Uiso 0.5 1 calc R U P F -2
H3C_31 H 0.8081 0.2497 0.2926 0.143 Uiso 0.5 1 calc R U P F -2
N1_30 N 0.7773(9) 0.2382(2) 0.0228(4) 0.092(2) Uani 0.5 1 d D U P G -2
H1A_30 H 0.8029 0.2201 0.0289 0.111 Uiso 0.5 1 calc R U P G -2
H1AB_30 H 0.8126 0.2447 -0.0100 0.111 Uiso 0.5 1 calc R U P G -2
C2_30 C 0.6471(14) 0.2375(5) 0.0096(13) 0.083(4) Uani 0.5 1 d D U P G -2
H2A_30 H 0.6114 0.2555 0.0216 0.124 Uiso 0.5 1 calc R U P G -2
H2B_30 H 0.6116 0.2220 0.0315 0.124 Uiso 0.5 1 calc R U P G -2
H2C_30 H 0.6305 0.2347 -0.0330 0.124 Uiso 0.5 1 calc R U P G -2
C3_30 C 0.822(2) 0.2550(6) 0.0727(10) 0.110(3) Uani 0.5 1 d D U P G -2
H3A_30 H 0.7942 0.2745 0.0678 0.165 Uiso 0.5 1 calc R U P G -2
H3B_30 H 0.9112 0.2546 0.0749 0.165 Uiso 0.5 1 calc R U P G -2
H3C_30 H 0.7927 0.2471 0.1094 0.165 Uiso 0.5 1 calc R U P G -2
N1_29 N 0.076(3) 0.3536(6) 0.6262(11) 0.107(3) Uani 0.25 1 d D U P H -3
C2_29 C -0.029(3) 0.3507(8) 0.5855(15) 0.139(5) Uani 0.25 1 d D U P H -3
H2A_29 H -0.0427 0.3684 0.5635 0.208 Uiso 0.25 1 calc R U P H -3
H2B_29 H -0.1006 0.3465 0.6080 0.208 Uiso 0.25 1 calc R U P H -3
H2C_29 H -0.0164 0.3352 0.5576 0.208 Uiso 0.25 1 calc R U P H -3
C3_29 C 0.165(3) 0.3742(8) 0.6059(15) 0.153(5) Uani 0.25 1 d D U P H -3
H3A_29 H 0.1764 0.3712 0.5636 0.229 Uiso 0.25 1 calc R U P H -3
H3B_29 H 0.2421 0.3717 0.6286 0.229 Uiso 0.25 1 calc R U P H -3
H3C_29 H 0.1345 0.3934 0.6119 0.229 Uiso 0.25 1 calc R U P H -3
N1_28 N 0.071(2) 0.3445(6) 0.6368(10) 0.107(3) Uani 0.25 1 d D U P I -2
H1A_28 H 0.0337 0.3280 0.6455 0.129 Uiso 0.25 1 calc R U P I -2
H1AB_28 H 0.0243 0.3592 0.6476 0.129 Uiso 0.25 1 calc R U P I -2
C2_28 C 0.191(3) 0.3460(9) 0.6680(14) 0.139(5) Uani 0.25 1 d D U P I -2
H2A_28 H 0.2538 0.3473 0.6389 0.208 Uiso 0.25 1 calc R U P I -2
H2B_28 H 0.2049 0.3290 0.6922 0.208 Uiso 0.25 1 calc R U P I -2
H2C_28 H 0.1956 0.3627 0.6936 0.208 Uiso 0.25 1 calc R U P I -2
C3_28 C 0.092(4) 0.3460(14) 0.5735(10) 0.153(5) Uani 0.25 1 d D U P I -2
H3A_28 H 0.0756 0.3275 0.5552 0.229 Uiso 0.25 1 calc R U P I -2
H3B_28 H 0.1761 0.3514 0.5681 0.229 Uiso 0.25 1 calc R U P I -2
H3C_28 H 0.0375 0.3601 0.5546 0.229 Uiso 0.25 1 calc R U P I -2
N1_27 N 0.0462(15) 0.4980(4) 0.4519(7) 0.098(4) Uani 0.35 1 d D U P J -2
H1A_27 H 0.0477 0.5079 0.4173 0.118 Uiso 0.35 1 calc R U P J -2
H1B_27 H 0.1097 0.4858 0.4539 0.118 Uiso 0.35 1 calc R U P J -2
C2_27 C 0.055(3) 0.5178(6) 0.5031(13) 0.153(7) Uani 0.35 1 d D U P J -2
H2A_27 H 0.1408 0.5219 0.5136 0.230 Uiso 0.35 1 calc R U P J -2
H2B_27 H 0.0182 0.5092 0.5372 0.230 Uiso 0.35 1 calc R U P J -2
H2C_27 H 0.0131 0.5355 0.4925 0.230 Uiso 0.35 1 calc R U P J -2
C3_27 C -0.0676(17) 0.4826(5) 0.4544(10) 0.112(5) Uani 0.35 1 d D U P J -2
H3A_27 H -0.0744 0.4689 0.4218 0.169 Uiso 0.35 1 calc R U P J -2
H3B_27 H -0.1355 0.4959 0.4506 0.169 Uiso 0.35 1 calc R U P J -2
H3C_27 H -0.0694 0.4726 0.4924 0.169 Uiso 0.35 1 calc R U P J -2
N1_26 N 0.0432(10) 0.5575(3) 0.2906(4) 0.113(4) Uani 0.5 1 d D U P K -1
H1A_26 H 0.1223 0.5549 0.3026 0.136 Uiso 0.5 1 calc R U P K -1
H1AB_26 H 0.0396 0.5740 0.2700 0.136 Uiso 0.5 1 calc R U P K -1
C2_26 C -0.0191(12) 0.5619(3) 0.3416(5) 0.100(4) Uani 0.5 1 d D U P K -1
H2A_26 H -0.0875 0.5746 0.3326 0.150 Uiso 0.5 1 calc R U P K -1
H2B_26 H 0.0355 0.5703 0.3724 0.150 Uiso 0.5 1 calc R U P K -1
H2C_26 H -0.0492 0.5437 0.3557 0.150 Uiso 0.5 1 calc R U P K -1
C3_26 C 0.0113(14) 0.5349(4) 0.2479(8) 0.182(9) Uani 0.5 1 d D U P K -1
H3A_26 H -0.0770 0.5336 0.2423 0.273 Uiso 0.5 1 calc R U P K -1
H3B_26 H 0.0439 0.5169 0.2630 0.273 Uiso 0.5 1 calc R U P K -1
H3C_26 H 0.0457 0.5392 0.2098 0.273 Uiso 0.5 1 calc R U P K -1
N1_25 N 0.1649(12) 0.3347(2) 0.6105(5) 0.107(3) Uani 0.5 1 d D U P L -1
H1A_25 H 0.1421 0.3206 0.6350 0.129 Uiso 0.5 1 calc R U P L -1
H1AB_25 H 0.2320 0.3287 0.5926 0.129 Uiso 0.5 1 calc R U P L -1
C2_25 C 0.1955(19) 0.3590(4) 0.6455(8) 0.139(5) Uani 0.5 1 d D U P L -1
H2A_25 H 0.2605 0.3694 0.6274 0.208 Uiso 0.5 1 calc R U P L -1
H2B_25 H 0.2227 0.3531 0.6857 0.208 Uiso 0.5 1 calc R U P L -1
H2C_25 H 0.1242 0.3712 0.6474 0.208 Uiso 0.5 1 calc R U P L -1
C3_25 C 0.0687(19) 0.3393(6) 0.5656(8) 0.153(5) Uani 0.5 1 d D U P L -1
H3A_25 H 0.0855 0.3566 0.5433 0.229 Uiso 0.5 1 calc R U P L -1
H3B_25 H -0.0084 0.3415 0.5845 0.229 Uiso 0.5 1 calc R U P L -1
H3C_25 H 0.0638 0.3232 0.5384 0.229 Uiso 0.5 1 calc R U P L -1
N1_23 N 0.8667(16) 0.3954(2) 0.3978(7) 0.108(3) Uani 0.5 1 d D U P M -1
H1A_23 H 0.7984 0.4051 0.4059 0.129 Uiso 0.5 1 calc R U P M -1
H1B_23 H 0.8966 0.4038 0.3653 0.129 Uiso 0.5 1 calc R U P M -1
C2_23 C 0.954(3) 0.4003(7) 0.4468(15) 0.073(4) Uani 0.5 1 d D U P M -1
H2A_23 H 1.0231 0.3876 0.4434 0.110 Uiso 0.5 1 calc R U P M -1
H2B_23 H 0.9158 0.3966 0.4843 0.110 Uiso 0.5 1 calc R U P M -1
H2C_23 H 0.9814 0.4200 0.4461 0.110 Uiso 0.5 1 calc R U P M -1
C3_23 C 0.8307(10) 0.3679(2) 0.3809(7) 0.090(3) Uani 0.5 1 d D U P M -1
H3A_23 H 0.8811 0.3611 0.3494 0.135 Uiso 0.5 1 calc R U P M -1
H3B_23 H 0.7456 0.3681 0.3663 0.135 Uiso 0.5 1 calc R U P M -1
H3C_23 H 0.8405 0.3552 0.4152 0.135 Uiso 0.5 1 calc R U P M -1
N1_22 N 0.4768(12) 0.4940(2) 0.5418(5) 0.114(4) Uani 0.5 1 d D U P N -1
H1A_22 H 0.5058 0.5023 0.5760 0.137 Uiso 0.5 1 calc R U P N -1
H1AB_22 H 0.4283 0.4794 0.5516 0.137 Uiso 0.5 1 calc R U P N -1
C2_22 C 0.577(3) 0.4831(8) 0.5102(12) 0.129(8) Uani 0.5 1 d D U P N -1
H2A_22 H 0.5947 0.4637 0.5229 0.193 Uiso 0.5 1 calc R U P N -1
H2B_22 H 0.6488 0.4950 0.5187 0.193 Uiso 0.5 1 calc R U P N -1
H2C_22 H 0.5561 0.4834 0.4674 0.193 Uiso 0.5 1 calc R U P N -1
C3_22 C 0.405(3) 0.5146(8) 0.5069(10) 0.117(8) Uani 0.5 1 d D U P N -1
H3A_22 H 0.4586 0.5262 0.4837 0.176 Uiso 0.5 1 calc R U P N -1
H3B_22 H 0.3610 0.5267 0.5335 0.176 Uiso 0.5 1 calc R U P N -1
H3C_22 H 0.3469 0.5046 0.4799 0.176 Uiso 0.5 1 calc R U P N -1
N1_21 N 0.5207(8) 0.48598(17) -0.0032(4) 0.072(3) Uani 0.5 1 d D U P O -1
H1A_21 H 0.5865 0.4804 -0.0227 0.086 Uiso 0.5 1 calc R U P O -1
H1AB_21 H 0.4846 0.4703 0.0112 0.086 Uiso 0.5 1 calc R U P O -1
C2_21 C 0.558(2) 0.5050(5) 0.0458(8) 0.103(7) Uani 0.5 1 d D U P O -1
H2A_21 H 0.6022 0.5212 0.0302 0.154 Uiso 0.5 1 calc R U P O -1
H2B_21 H 0.6112 0.4948 0.0747 0.154 Uiso 0.5 1 calc R U P O -1
H2C_21 H 0.4866 0.5118 0.0651 0.154 Uiso 0.5 1 calc R U P O -1
C3_21 C 0.4355(13) 0.5011(4) -0.0439(5) 0.049(3) Uani 0.5 1 d D U P O -1
H3A_21 H 0.4789 0.5157 -0.0650 0.074 Uiso 0.5 1 calc R U P O -1
H3B_21 H 0.3725 0.5099 -0.0214 0.074 Uiso 0.5 1 calc R U P O -1
H3C_21 H 0.3982 0.4877 -0.0727 0.074 Uiso 0.5 1 calc R U P O -1
N1_20 N 0.223(2) 0.3958(3) -0.2213(8) 0.053(2) Uani 0.5 1 d D U P P -2
H1A_20 H 0.1500 0.3907 -0.2385 0.064 Uiso 0.5 1 calc R U P P -2
H1B_20 H 0.2811 0.3858 -0.2394 0.064 Uiso 0.5 1 calc R U P P -2
C2_20 C 0.2268(13) 0.3881(3) -0.1588(6) 0.056(4) Uani 0.5 1 d D U P P -2
H2A_20 H 0.2548 0.3685 -0.1541 0.084 Uiso 0.5 1 calc R U P P -2
H2B_20 H 0.1456 0.3899 -0.1440 0.084 Uiso 0.5 1 calc R U P P -2
H2C_20 H 0.2826 0.4007 -0.1363 0.084 Uiso 0.5 1 calc R U P P -2
C3_20 C 0.2426(14) 0.4264(2) -0.2315(7) 0.113(5) Uani 0.5 1 d D U P P -2
H3A_20 H 0.2314 0.4305 -0.2740 0.170 Uiso 0.5 1 calc R U P P -2
H3B_20 H 0.3251 0.4315 -0.2174 0.170 Uiso 0.5 1 calc R U P P -2
H3C_20 H 0.1842 0.4373 -0.2097 0.170 Uiso 0.5 1 calc R U P P -2
N1_19 N 0.6980(9) 0.2633(2) 0.0185(5) 0.092(2) Uani 0.5 1 d D U P Q -1
H1A_19 H 0.7353 0.2713 -0.0124 0.111 Uiso 0.5 1 calc R U P Q -1
H1AB_19 H 0.6524 0.2770 0.0347 0.111 Uiso 0.5 1 calc R U P Q -1
C2_19 C 0.6177(16) 0.2412(5) -0.0046(13) 0.083(4) Uani 0.5 1 d D U P Q -1
H2A_19 H 0.5926 0.2453 -0.0460 0.124 Uiso 0.5 1 calc R U P Q -1
H2B_19 H 0.5461 0.2402 0.0190 0.124 Uiso 0.5 1 calc R U P Q -1
H2C_19 H 0.6603 0.2230 -0.0025 0.124 Uiso 0.5 1 calc R U P Q -1
C3_19 C 0.790(2) 0.2544(6) 0.0627(10) 0.110(3) Uani 0.5 1 d D U P Q -1
H3A_19 H 0.8705 0.2575 0.0476 0.165 Uiso 0.5 1 calc R U P Q -1
H3B_19 H 0.7797 0.2342 0.0712 0.165 Uiso 0.5 1 calc R U P Q -1
H3C_19 H 0.7826 0.2654 0.0991 0.165 Uiso 0.5 1 calc R U P Q -1
N1_18 N 0.5513(6) 0.40427(12) 0.5922(2) 0.1037(18) Uani 1 1 d D U . R -1
H1A_18 H 0.5033 0.4169 0.5715 0.124 Uiso 1 1 calc R U . R -1
H1AB_18 H 0.5400 0.3871 0.5747 0.124 Uiso 1 1 calc R U . R -1
C2_18 C 0.6795(7) 0.4127(2) 0.5872(4) 0.136(3) Uani 1 1 d D U . R -1
H2A_18 H 0.7322 0.4000 0.6112 0.204 Uiso 1 1 calc R U . R -1
H2B_18 H 0.6909 0.4321 0.6015 0.204 Uiso 1 1 calc R U . R -1
H2C_18 H 0.7003 0.4116 0.5456 0.204 Uiso 1 1 calc R U . R -1
C3_18 C 0.5127(8) 0.40271(16) 0.6513(3) 0.125(3) Uani 1 1 d D U . R -1
H3A_18 H 0.5328 0.4204 0.6721 0.187 Uiso 1 1 calc R U . R -1
H3B_18 H 0.5539 0.3869 0.6721 0.187 Uiso 1 1 calc R U . R -1
H3C_18 H 0.4250 0.3997 0.6503 0.187 Uiso 1 1 calc R U . R -1
N1_17 N 0.0770(3) 0.32193(9) -0.02843(18) 0.0585(11) Uani 1 1 d D U . S -1
H1A_17 H 0.0917 0.3053 -0.0470 0.070 Uiso 1 1 calc R U . S -1
H1AB_17 H 0.1492 0.3287 -0.0132 0.070 Uiso 1 1 calc R U . S -1
C2_17 C -0.0007(5) 0.31627(11) 0.0207(2) 0.0693(15) Uani 1 1 d D U . S -1
H2A_17 H -0.0246 0.3342 0.0384 0.104 Uiso 1 1 calc R U . S -1
H2B_17 H 0.0437 0.3048 0.0508 0.104 Uiso 1 1 calc R U . S -1
H2C_17 H -0.0731 0.3060 0.0058 0.104 Uiso 1 1 calc R U . S -1
C3_17 C 0.0270(5) 0.34211(12) -0.0728(2) 0.0716(15) Uani 1 1 d D U . S -1
H3A_17 H 0.0919 0.3489 -0.0971 0.107 Uiso 1 1 calc R U . S -1
H3B_17 H -0.0088 0.3582 -0.0527 0.107 Uiso 1 1 calc R U . S -1
H3C_17 H -0.0354 0.3327 -0.0983 0.107 Uiso 1 1 calc R U . S -1
N1_16 N 0.0262(15) 0.4948(4) 0.4984(8) 0.098(4) Uani 0.35 1 d D U P T -1
H1A_16 H 0.0581 0.4806 0.5217 0.118 Uiso 0.35 1 calc R U P T -1
H1AB_16 H -0.0367 0.5029 0.5163 0.118 Uiso 0.35 1 calc R U P T -1
C2_16 C -0.010(3) 0.4847(7) 0.4383(10) 0.153(7) Uani 0.35 1 d D U P T -1
H2A_16 H 0.0555 0.4882 0.4118 0.230 Uiso 0.35 1 calc R U P T -1
H2B_16 H -0.0832 0.4947 0.4235 0.230 Uiso 0.35 1 calc R U P T -1
H2C_16 H -0.0268 0.4643 0.4396 0.230 Uiso 0.35 1 calc R U P T -1
C3_16 C 0.1215(18) 0.5164(4) 0.4833(10) 0.112(5) Uani 0.35 1 d D U P T -1
H3A_16 H 0.1987 0.5116 0.5044 0.169 Uiso 0.35 1 calc R U P T -1
H3B_16 H 0.0957 0.5352 0.4955 0.169 Uiso 0.35 1 calc R U P T -1
H3C_16 H 0.1315 0.5162 0.4405 0.169 Uiso 0.35 1 calc R U P T -1
N1_15 N -0.238(2) 0.4820(7) 0.2842(14) 0.142(4) Uani 0.5 1 d D U P U -1
H1A_15 H -0.2918 0.4837 0.2526 0.170 Uiso 0.5 1 calc R U P U -1
H1AB_15 H -0.2073 0.4642 0.2819 0.170 Uiso 0.5 1 calc R U P U -1
C2_15 C -0.137(3) 0.5000(9) 0.2691(18) 0.203(8) Uani 0.5 1 d D U P U -1
H2A_15 H -0.1066 0.4938 0.2313 0.305 Uiso 0.5 1 calc R U P U -1
H2B_15 H -0.0723 0.4988 0.3004 0.305 Uiso 0.5 1 calc R U P U -1
H2C_15 H -0.1652 0.5196 0.2655 0.305 Uiso 0.5 1 calc R U P U -1
C3_15 C -0.3114(17) 0.4809(6) 0.3344(10) 0.151(6) Uani 0.5 1 d D U P U -1
H3A_15 H -0.3723 0.4960 0.3310 0.226 Uiso 0.5 1 calc R U P U -1
H3B_15 H -0.2604 0.4836 0.3709 0.226 Uiso 0.5 1 calc R U P U -1
H3C_15 H -0.3519 0.4625 0.3355 0.226 Uiso 0.5 1 calc R U P U -1
N1_14 N -0.0587(7) 0.31845(17) 0.2418(3) 0.101(3) Uani 0.703(7) 1 d D U P V -1
H1A_14 H 0.0195 0.3127 0.2394 0.122 Uiso 0.703(7) 1 calc R U P V -1
H1AB_14 H -0.0805 0.3153 0.2795 0.122 Uiso 0.703(7) 1 calc R U P V -1
C2_14 C -0.1362(6) 0.30192(19) 0.2007(4) 0.080(3) Uani 0.703(7) 1 d D U P V -1
H2A_14 H -0.1241 0.3080 0.1599 0.120 Uiso 0.703(7) 1 calc R U P V -1
H2B_14 H -0.2210 0.3048 0.2095 0.120 Uiso 0.703(7) 1 calc R U P V -1
H2C_14 H -0.1155 0.2818 0.2048 0.120 Uiso 0.703(7) 1 calc R U P V -1
C3_14 C -0.0676(8) 0.3500(2) 0.2281(6) 0.120(4) Uani 0.703(7) 1 d D U P V -1
H3A_14 H 0.0035 0.3597 0.2461 0.180 Uiso 0.703(7) 1 calc R U P V -1
H3B_14 H -0.1410 0.3577 0.2444 0.180 Uiso 0.703(7) 1 calc R U P V -1
H3C_14 H -0.0711 0.3528 0.1851 0.180 Uiso 0.703(7) 1 calc R U P V -1
N1_13 N 0.2535(7) 0.20363(14) 0.2309(3) 0.105(3) Uani 0.814(8) 1 d D U P W -1
H1A_13 H 0.2970 0.2198 0.2280 0.126 Uiso 0.814(8) 1 calc R U P W -1
H1B_13 H 0.3063 0.1900 0.2442 0.126 Uiso 0.814(8) 1 calc R U P W -1
C2_13 C 0.1701(8) 0.20802(18) 0.2763(4) 0.103(3) Uani 0.814(8) 1 d D U P W -1
H2A_13 H 0.1260 0.2257 0.2688 0.155 Uiso 0.814(8) 1 calc R U P W -1
H2B_13 H 0.2146 0.2091 0.3150 0.155 Uiso 0.814(8) 1 calc R U P W -1
H2C_13 H 0.1125 0.1923 0.2763 0.155 Uiso 0.814(8) 1 calc R U P W -1
C3_13 C 0.2125(11) 0.1961(2) 0.1739(4) 0.133(4) Uani 0.814(8) 1 d D U P W -1
H3A_13 H 0.1327 0.2046 0.1648 0.199 Uiso 0.814(8) 1 calc R U P W -1
H3B_13 H 0.2063 0.1755 0.1710 0.199 Uiso 0.814(8) 1 calc R U P W -1
H3C_13 H 0.2695 0.2030 0.1454 0.199 Uiso 0.814(8) 1 calc R U P W -1
N1_12 N 0.2342(19) 0.4014(3) -0.2190(8) 0.053(2) Uani 0.5 1 d D U P X -1
H1A_12 H 0.2598 0.4180 -0.2021 0.064 Uiso 0.5 1 calc R U P X -1
H1B_12 H 0.1776 0.4058 -0.2483 0.064 Uiso 0.5 1 calc R U P X -1
C2_12 C 0.1747(15) 0.3855(4) -0.1746(6) 0.084(5) Uani 0.5 1 d D U P X -1
H2A_12 H 0.1564 0.3664 -0.1897 0.125 Uiso 0.5 1 calc R U P X -1
H2B_12 H 0.0993 0.3950 -0.1655 0.125 Uiso 0.5 1 calc R U P X -1
H2C_12 H 0.2279 0.3842 -0.1385 0.125 Uiso 0.5 1 calc R U P X -1
C3_12 C 0.3359(12) 0.3889(3) -0.2464(6) 0.108(5) Uani 0.5 1 d D U P X -1
H3A_12 H 0.3803 0.3766 -0.2177 0.162 Uiso 0.5 1 calc R U P X -1
H3B_12 H 0.3898 0.4038 -0.2594 0.162 Uiso 0.5 1 calc R U P X -1
H3C_12 H 0.3068 0.3776 -0.2808 0.162 Uiso 0.5 1 calc R U P X -1
N1_11 N 0.3490(11) 0.5396(3) 0.1944(7) 0.070(3) Uani 0.5 1 d D U P Y -1
H1A_11 H 0.3224 0.5270 0.1662 0.084 Uiso 0.5 1 calc R U P Y -1
H1AB_11 H 0.3502 0.5308 0.2303 0.084 Uiso 0.5 1 calc R U P Y -1
C2_11 C 0.2681(12) 0.5639(3) 0.1944(8) 0.084(4) Uani 0.5 1 d D U P Y -1
H2A_11 H 0.2720 0.5741 0.1567 0.126 Uiso 0.5 1 calc R U P Y -1
H2B_11 H 0.2927 0.5765 0.2273 0.126 Uiso 0.5 1 calc R U P Y -1
H2C_11 H 0.1850 0.5574 0.1990 0.126 Uiso 0.5 1 calc R U P Y -1
C3_11 C 0.4701(12) 0.5493(3) 0.1825(6) 0.075(3) Uani 0.5 1 d D U P Y -1
H3A_11 H 0.5221 0.5329 0.1760 0.112 Uiso 0.5 1 calc R U P Y -1
H3B_11 H 0.5037 0.5602 0.2164 0.112 Uiso 0.5 1 calc R U P Y -1
H3C_11 H 0.4662 0.5613 0.1470 0.112 Uiso 0.5 1 calc R U P Y -1
N1_10 N 0.7325(15) 0.2219(7) 0.3158(15) 0.083(5) Uani 0.5 1 d D U P Z -1
H1A_10 H 0.6932 0.2301 0.2837 0.100 Uiso 0.5 1 calc R U P Z -1
H1AB_10 H 0.6958 0.2278 0.3487 0.100 Uiso 0.5 1 calc R U P Z -1
C2_10 C 0.720(2) 0.1911(7) 0.311(2) 0.095(6) Uani 0.5 1 d D U P Z -1
H2A_10 H 0.6334 0.1861 0.3077 0.143 Uiso 0.5 1 calc R U P Z -1
H2B_10 H 0.7580 0.1821 0.3463 0.143 Uiso 0.5 1 calc R U P Z -1
H2C_10 H 0.7587 0.1844 0.2756 0.143 Uiso 0.5 1 calc R U P Z -1
C3_10 C 0.8576(16) 0.2316(8) 0.3195(13) 0.096(5) Uani 0.5 1 d D U P Z -1
H3A_10 H 0.8989 0.2247 0.2851 0.143 Uiso 0.5 1 calc R U P Z -1
H3B_10 H 0.8987 0.2244 0.3559 0.143 Uiso 0.5 1 calc R U P Z -1
H3C_10 H 0.8592 0.2524 0.3199 0.143 Uiso 0.5 1 calc R U P Z -1
N1_9 N -0.1804(4) 0.41330(12) 0.1014(2) 0.0918(16) Uani 1 1 d D U . A -1
H1A_9 H -0.1246 0.4013 0.0873 0.110 Uiso 1 1 calc R U . A -1
H1AB_9 H -0.2211 0.4040 0.1294 0.110 Uiso 1 1 calc R U . A -1
C2_9 C -0.1206(6) 0.4376(2) 0.1276(4) 0.160(4) Uani 1 1 d D U . A -1
H2A_9 H -0.0568 0.4439 0.1021 0.240 Uiso 1 1 calc R U . A -1
H2B_9 H -0.0845 0.4326 0.1668 0.240 Uiso 1 1 calc R U . A -1
H2C_9 H -0.1795 0.4529 0.1315 0.240 Uiso 1 1 calc R U . A -1
C3_9 C -0.2635(5) 0.42202(15) 0.0540(3) 0.097(2) Uani 1 1 d D U . A -1
H3A_9 H -0.2200 0.4328 0.0248 0.145 Uiso 1 1 calc R U . A -1
H3B_9 H -0.3268 0.4339 0.0698 0.145 Uiso 1 1 calc R U . A -1
H3C_9 H -0.3005 0.4053 0.0348 0.145 Uiso 1 1 calc R U . A -1
N1_8 N 0.1050(3) 0.45783(9) -0.05299(16) 0.0562(10) Uani 1 1 d D U . B -1
H1A_8 H 0.1717 0.4472 -0.0431 0.067 Uiso 1 1 calc R U . B -1
H1AB_8 H 0.0889 0.4685 -0.0209 0.067 Uiso 1 1 calc R U . B -1
C2_8 C 0.1325(5) 0.47648(13) -0.1014(3) 0.0821(18) Uani 1 1 d D U . B -1
H2A_8 H 0.1643 0.4654 -0.1337 0.123 Uiso 1 1 calc R U . B -1
H2B_8 H 0.1931 0.4904 -0.0874 0.123 Uiso 1 1 calc R U . B -1
H2C_8 H 0.0585 0.4863 -0.1159 0.123 Uiso 1 1 calc R U . B -1
C3_8 C 0.0037(5) 0.43911(12) -0.0663(3) 0.0723(16) Uani 1 1 d D U . B -1
H3A_8 H -0.0671 0.4502 -0.0799 0.108 Uiso 1 1 calc R U . B -1
H3B_8 H -0.0147 0.4286 -0.0305 0.108 Uiso 1 1 calc R U . B -1
H3C_8 H 0.0244 0.4258 -0.0974 0.108 Uiso 1 1 calc R U . B -1
N1_7 N 0.5830(3) 0.35557(8) -0.08480(15) 0.0504(10) Uani 1 1 d D U . C -1
H1A_7 H 0.5712 0.3726 -0.0672 0.060 Uiso 1 1 calc R U . C -1
H1AB_7 H 0.5480 0.3422 -0.0625 0.060 Uiso 1 1 calc R U . C -1
C2_7 C 0.7112(4) 0.35013(14) -0.0840(2) 0.0786(17) Uani 1 1 d D U . C -1
H2A_7 H 0.7249 0.3300 -0.0916 0.118 Uiso 1 1 calc R U . C -1
H2B_7 H 0.7486 0.3552 -0.0451 0.118 Uiso 1 1 calc R U . C -1
H2C_7 H 0.7473 0.3615 -0.1148 0.118 Uiso 1 1 calc R U . C -1
C3_7 C 0.5200(5) 0.35585(12) -0.1443(2) 0.0749(16) Uani 1 1 d D U . C -1
H3A_7 H 0.5503 0.3403 -0.1681 0.112 Uiso 1 1 calc R U . C -1
H3B_7 H 0.5351 0.3739 -0.1639 0.112 Uiso 1 1 calc R U . C -1
H3C_7 H 0.4328 0.3535 -0.1404 0.112 Uiso 1 1 calc R U . C -1
N1_6 N 0.2057(3) 0.22941(8) -0.01727(16) 0.0505(10) Uani 1 1 d D U . D -1
H1A_6 H 0.1523 0.2203 -0.0427 0.061 Uiso 1 1 calc R U . D -1
H1AB_6 H 0.2329 0.2450 -0.0362 0.061 Uiso 1 1 calc R U . D -1
C2_6 C 0.1420(4) 0.23857(11) 0.0357(2) 0.0593(13) Uani 1 1 d D U . D -1
H2A_6 H 0.0789 0.2523 0.0238 0.089 Uiso 1 1 calc R U . D -1
H2B_6 H 0.2002 0.2474 0.0645 0.089 Uiso 1 1 calc R U . D -1
H2C_6 H 0.1051 0.2221 0.0539 0.089 Uiso 1 1 calc R U . D -1
C3_6 C 0.3084(5) 0.21060(12) -0.0023(3) 0.0717(15) Uani 1 1 d D U . D -1
H3A_6 H 0.2782 0.1924 0.0116 0.108 Uiso 1 1 calc R U . D -1
H3B_6 H 0.3609 0.2193 0.0291 0.108 Uiso 1 1 calc R U . D -1
H3C_6 H 0.3546 0.2076 -0.0375 0.108 Uiso 1 1 calc R U . D -1
S1_5 S 0.3577(7) 0.13098(14) 0.2536(3) 0.0978(11) Uani 0.547(7) 1 d D U P E 1
O1_5 O 0.4133(9) 0.15932(19) 0.2484(6) 0.141(4) Uani 0.547(7) 1 d D U P E 1
O2_5 O 0.2293(7) 0.1344(2) 0.2597(5) 0.092(3) Uani 0.547(7) 1 d D U P E 1
O3_5 O 0.3709(9) 0.1118(2) 0.2016(4) 0.119(3) Uani 0.547(7) 1 d D U P E 1
O4_5 O 0.4146(8) 0.11779(16) 0.3083(3) 0.096(2) Uani 0.547(7) 1 d D U P E 1
S1_4 S 0.2565(3) 0.50779(7) 0.32972(15) 0.0424(8) Uani 0.5 1 d D U P A 4
O1_4 O 0.2074(6) 0.49520(17) 0.2745(3) 0.0390(18) Uani 0.5 1 d D U P A 4
O2_4 O 0.3567(9) 0.5275(2) 0.3168(4) 0.071(3) Uani 0.5 1 d D U P A 4
O3_4 O 0.1585(8) 0.5223(2) 0.3571(5) 0.087(3) Uani 0.5 1 d D U P A 4
O4_4 O 0.3013(10) 0.4861(2) 0.3723(5) 0.056(3) Uani 0.5 1 d D U P A 4
S1_3 S 0.3170(3) 0.51315(8) 0.32872(13) 0.0354(7) Uani 0.5 1 d D U P A 3
O1_3 O 0.2582(6) 0.50171(18) 0.2721(3) 0.0366(18) Uani 0.5 1 d D U P A 3
O2_3 O 0.4265(7) 0.5271(2) 0.3171(4) 0.066(2) Uani 0.5 1 d D U P A 3
O3_3 O 0.2276(8) 0.53151(18) 0.3545(3) 0.069(3) Uani 0.5 1 d D U P A 3
O4_3 O 0.3417(8) 0.4883(2) 0.3695(5) 0.034(2) Uani 0.5 1 d D U P A 3
S1_2 S 0.5190(6) 0.2333(2) 0.1617(4) 0.0568(19) Uani 0.5 1 d D U P F 2
O1_2 O 0.6365(9) 0.2201(2) 0.1744(5) 0.094(4) Uani 0.5 1 d D U P F 2
O2_2 O 0.536(2) 0.2589(3) 0.1249(8) 0.050(3) Uani 0.5 1 d D U P F 2
O3_2 O 0.4332(11) 0.2142(2) 0.1322(5) 0.105(4) Uani 0.5 1 d D U P F 2
O4_2 O 0.4688(17) 0.2422(4) 0.2183(7) 0.037(3) Uani 0.5 1 d D U P F 2
S1_1 S 0.5543(6) 0.23616(16) 0.1755(3) 0.0434(14) Uani 0.5 1 d D U P F 1
O1_1 O 0.5129(9) 0.21092(18) 0.1437(4) 0.073(3) Uani 0.5 1 d D U P F 1
O2_1 O 0.5459(18) 0.2609(3) 0.1348(8) 0.040(3) Uani 0.5 1 d D U P F 1
O3_1 O 0.4809(18) 0.2408(5) 0.2273(7) 0.042(3) Uani 0.5 1 d D U P F 1
O4_1 O 0.6804(6) 0.2342(2) 0.1974(4) 0.068(3) Uani 0.5 1 d D U P F 1
O1 O 0.2953(3) 0.28292(6) -0.05066(15) 0.0567(9) Uani 1 1 d . U . . .
O2 O 0.4916(3) 0.30329(6) -0.05827(12) 0.0493(8) Uani 1 1 d . U . . .
O3 O 0.4285(3) 0.28753(7) 0.03611(12) 0.0608(9) Uani 1 1 d . U . . .
O4 O 0.3341(2) 0.32861(5) -0.01140(11) 0.0363(6) Uani 1 1 d . U . . .
O5 O 0.6094(2) 0.31630(8) 0.11323(15) 0.0717(11) Uani 1 1 d . U . . .
O6 O 0.7584(3) 0.34418(8) 0.06973(16) 0.0685(10) Uani 1 1 d . U . . .
O7 O 0.5498(2) 0.35215(5) 0.04282(11) 0.0345(6) Uani 1 1 d . U . . .
O8 O 0.3613(2) 0.33176(5) 0.11245(11) 0.0326(6) Uani 1 1 d D U . . .
H8 H 0.298(2) 0.3301(9) 0.1298(16) 0.049 Uiso 1 1 d D U . . .
O9 O 0.3775(2) 0.38520(5) -0.02258(10) 0.0367(7) Uani 1 1 d . U . . .
O10 O 0.5267(3) 0.41379(7) -0.06525(13) 0.0582(9) Uani 1 1 d . U . . .
O11 O 0.3143(3) 0.42622(6) -0.07732(12) 0.0507(8) Uani 1 1 d . U . . .
O12 O 0.4226(2) 0.43235(5) 0.01633(11) 0.0380(7) Uani 1 1 d . U . . .
O13 O 0.0019(2) 0.38962(6) 0.03775(12) 0.0418(7) Uani 1 1 d . U . . .
O14 O 0.1869(2) 0.41586(5) 0.05300(10) 0.0314(6) Uani 1 1 d . U . . .
O15 O 0.1885(2) 0.36454(6) 0.05004(12) 0.0373(7) Uani 1 1 d . U . . .
O16 O 0.1095(2) 0.38913(6) 0.13369(11) 0.0460(7) Uani 1 1 d . U . . .
O17 O 0.4038(2) 0.39112(6) 0.10198(11) 0.0318(6) Uani 1 1 d D U . . .
H17 H 0.4742(16) 0.3913(10) 0.1180(16) 0.048 Uiso 1 1 d D U . . .
O18 O 0.5042(2) 0.44428(6) 0.13308(11) 0.0385(7) Uani 1 1 d . U . . .
O19 O 0.2680(2) 0.43114(6) 0.16924(11) 0.0348(6) Uani 1 1 d D U . . .
H19 H 0.209(3) 0.4203(8) 0.1635(19) 0.052 Uiso 1 1 d D U . . .
O20 O 0.5526(3) 0.44240(7) 0.23780(12) 0.0521(8) Uani 1 1 d . U . . .
O21 O 0.4161(3) 0.47808(6) 0.19830(11) 0.0432(7) Uani 1 1 d . U . . .
O22 O 0.6287(3) 0.47984(7) 0.17914(13) 0.0559(8) Uani 1 1 d . U . . .
O23 O 0.1699(3) 0.48520(8) 0.15525(12) 0.0706(11) Uani 1 1 d . U . . .
O24 O 0.2918(3) 0.46999(6) 0.07507(11) 0.0415(7) Uani 1 1 d . U . . .
O30 O 0.3331(2) 0.44409(6) 0.29015(11) 0.0370(7) Uani 1 1 d D U . . .
H30 H 0.4010(18) 0.4425(10) 0.2771(18) 0.056 Uiso 1 1 d D U . . .
O31 O 0.1496(4) 0.44504(9) 0.54324(18) 0.1059(16) Uani 1 1 d . U . . .
O32 O 0.2727(3) 0.45188(6) 0.46100(12) 0.0575(9) Uani 1 1 d . U . . .
O33 O 0.2584(3) 0.40622(7) 0.50706(12) 0.0602(9) Uani 1 1 d . U . . .
O34 O 0.3655(5) 0.44418(11) 0.55733(19) 0.1199(17) Uani 1 1 d . U . . .
O35 O 0.4849(3) 0.44285(6) 0.39388(13) 0.0515(8) Uani 1 1 d . U . . .
O36 O 0.6762(3) 0.42772(7) 0.43713(17) 0.0679(10) Uani 1 1 d . U . . .
O37 O 0.4938(3) 0.40389(6) 0.46171(12) 0.0479(7) Uani 1 1 d . U . . .
O38 O 0.5717(3) 0.39774(7) 0.36586(14) 0.0625(9) Uani 1 1 d . U . . .
O39 O 0.3855(4) 0.35742(7) 0.52360(13) 0.0673(10) Uani 1 1 d . U . . .
O40 O 0.4947(3) 0.31627(7) 0.49173(13) 0.0593(9) Uani 1 1 d . U . . .
O41 O 0.2573(3) 0.31186(6) 0.43317(12) 0.0485(8) Uani 1 1 d . U . . .
O42 O 0.1498(3) 0.33114(9) 0.34796(17) 0.0880(13) Uani 1 1 d . U . . .
O43 O 0.0445(3) 0.32037(8) 0.43623(19) 0.0836(12) Uani 1 1 d . U . . .
O44 O 0.1816(3) 0.35936(7) 0.43557(19) 0.0772(11) Uani 1 1 d . U . . .
O45 O 0.4229(2) 0.35348(6) 0.40180(11) 0.0370(7) Uani 1 1 d D U . . .
H45 H 0.485(2) 0.3619(8) 0.3932(19) 0.056 Uiso 1 1 d D U . . .
O46 O 0.2834(2) 0.40539(6) 0.38392(11) 0.0376(7) Uani 1 1 d D U . . .
H46 H 0.216(2) 0.3975(9) 0.385(2) 0.056 Uiso 1 1 d D U . . .
O47 O 0.4360(3) 0.27003(6) 0.42477(13) 0.0570(9) Uani 1 1 d . U . . .
O48 O 0.3398(3) 0.22457(6) 0.42292(12) 0.0533(8) Uani 1 1 d . U . . .
O49 O 0.5486(3) 0.22845(6) 0.40058(13) 0.0525(8) Uani 1 1 d . U . . .
O50 O 0.3918(2) 0.24581(5) 0.33167(11) 0.0385(7) Uani 1 1 d . U . . .
O51 O 0.6014(2) 0.27821(6) 0.30792(11) 0.0384(6) Uani 1 1 d . U . . .
O52 O 0.6421(3) 0.32704(7) 0.28864(16) 0.0661(10) Uani 1 1 d . U . . .
O53 O 0.6073(3) 0.31161(6) 0.38770(14) 0.0524(8) Uani 1 1 d . U . . .
O54 O 0.7886(3) 0.29856(8) 0.34363(16) 0.0706(11) Uani 1 1 d . U . . .
O55 O 0.3757(2) 0.30510(6) 0.32636(11) 0.0351(6) Uani 1 1 d D U . . .
H55 H 0.3039(15) 0.3096(10) 0.3182(18) 0.053 Uiso 1 1 d D U . . .
O56 O 0.0934(3) 0.26486(8) 0.16666(15) 0.0654(10) Uani 1 1 d . U . . .
O57 O 0.2900(2) 0.27627(6) 0.13503(12) 0.0425(7) Uani 1 1 d . U . . .
O58 O 0.2546(2) 0.27214(6) 0.23876(12) 0.0420(7) Uani 1 1 d . U . . .
O59 O 0.1761(3) 0.31186(7) 0.18340(14) 0.0590(9) Uani 1 1 d . U . . .
O60 O 0.4713(2) 0.30097(6) 0.20979(11) 0.0364(7) Uani 1 1 d D U . . .
H60 H 0.528(3) 0.3106(9) 0.2255(18) 0.055 Uiso 1 1 d D U . . .
O62 O 0.0953(3) 0.48985(8) 0.05396(14) 0.0726(11) Uani 1 1 d . U . . .
O63 O 0.6298(4) 0.36535(12) 0.13887(18) 0.1126(17) Uani 1 1 d . U . . .
O64 O 0.2603(4) 0.51926(7) 0.09161(15) 0.0840(12) Uani 1 1 d . U . . .
O65 O 0.5747(5) 0.34583(11) 0.5664(2) 0.1214(17) Uani 1 1 d . U . . .
O66 O 0.4066(6) 0.31656(11) 0.5839(2) 0.142(2) Uani 1 1 d . U . . .
S1 S 0.38866(9) 0.30009(2) -0.02173(4) 0.0347(3) Uani 1 1 d . U . . .
S2 S 0.64013(9) 0.34410(3) 0.09083(5) 0.0514(3) Uani 1 1 d . U . . .
S3 S 0.41111(9) 0.41441(2) -0.03840(4) 0.0361(3) Uani 1 1 d . U . . .
S4 S 0.11909(8) 0.38985(2) 0.06937(4) 0.0338(2) Uani 1 1 d . U . . .
S5 S 0.20376(13) 0.49147(3) 0.09300(5) 0.0582(4) Uani 1 1 d . U . . .
S6 S 0.52749(10) 0.46120(2) 0.18766(4) 0.0382(3) Uani 1 1 d . U . . .
S9 S 0.25996(14) 0.43718(3) 0.51774(5) 0.0627(4) Uani 1 1 d . U . . .
S10 S 0.55886(11) 0.41801(3) 0.41398(5) 0.0484(3) Uani 1 1 d . U . . .
S11 S 0.46624(16) 0.33376(3) 0.54264(5) 0.0660(4) Uani 1 1 d . U . . .
S12 S 0.15581(11) 0.33028(3) 0.41284(6) 0.0644(4) Uani 1 1 d . U . . .
S13 S 0.42980(9) 0.24173(2) 0.39551(4) 0.0401(3) Uani 1 1 d . U . . .
S14 S 0.66253(9) 0.30408(3) 0.33134(5) 0.0476(3) Uani 1 1 d . U . . .
S16 S 0.19972(9) 0.28135(2) 0.18064(5) 0.0431(3) Uani 1 1 d . U . . .
V1 V 0.30216(7) 0.44568(2) 0.37427(3) 0.0412(2) Uani 1 1 d . U . . .
V2 V 0.25271(7) 0.46328(2) 0.22262(3) 0.0452(2) Uani 1 1 d . U . . .
V3 V 0.34425(5) 0.42993(2) 0.09419(3) 0.02907(17) Uani 1 1 d . U . . .
V4 V 0.37107(6) 0.35937(2) 0.04913(3) 0.03051(18) Uani 1 1 d . U . . .
V5 V 0.44916(6) 0.29622(2) 0.12400(3) 0.0383(2) Uani 1 1 d . U . . .
V6 V 0.42823(6) 0.27560(2) 0.27241(3) 0.03329(18) Uani 1 1 d . U . . .
V7 V 0.42972(6) 0.31228(2) 0.40838(3) 0.0412(2) Uani 1 1 d . U . . .
V8 V 0.33812(7) 0.38058(2) 0.45029(3) 0.0440(2) Uani 1 1 d . U . . .

loop_
_atom_site_aniso_label
_atom_site_aniso_U_11
_atom_site_aniso_U_22
_atom_site_aniso_U_33
_atom_site_aniso_U_23
_atom_site_aniso_U_13
_atom_site_aniso_U_12
S1_36 0.042(2) 0.062(3) 0.087(3) 0.020(2) 0.005(2) 0.042(2)
O1_36 0.052(4) 0.097(8) 0.106(8) 0.021(6) -0.004(4) 0.035(4)
O2_36 0.047(5) 0.071(5) 0.097(7) 0.005(4) -0.007(4) 0.035(4)
O3_36 0.046(4) 0.062(6) 0.048(4) -0.006(4) -0.009(3) 0.025(4)
O4_36 0.050(5) 0.057(6) 0.048(4) 0.013(3) 0.010(3) 0.035(4)
S1_35 0.048(2) 0.177(7) 0.045(2) -0.013(3) 0.0032(18) -0.019(4)
O1_35 0.043(4) 0.076(7) 0.031(3) -0.017(3) -0.001(3) 0.028(4)
O2_35 0.037(4) 0.063(7) 0.031(4) -0.002(4) -0.001(3) 0.018(3)
O3_35 0.041(4) 0.159(11) 0.068(5) -0.026(7) -0.008(3) 0.007(5)
O4_35 0.021(4) 0.144(7) 0.080(6) -0.046(5) -0.012(4) 0.001(5)
S1_24 0.144(2) 0.0583(16) 0.0971(17) 0.0157(12) 0.0606(17) -0.0018(16)
O1_24 0.181(18) 0.049(8) 0.076(11) 0.024(7) 0.004(11) 0.019(8)
O2_24 0.142(7) 0.021(13) 0.113(15) 0.000(10) 0.050(7) 0.013(7)
O3_24 0.161(7) 0.107(7) 0.091(4) -0.010(4) 0.034(4) 0.013(6)
O4_24 0.151(5) 0.057(4) 0.085(4) -0.014(3) 0.044(4) -0.004(4)
N1_34 0.097(5) 0.071(7) 0.153(8) -0.012(5) -0.019(5) -0.001(5)
C2_34 0.062(7) 0.065(7) 0.095(5) -0.004(4) 0.018(5) 0.013(6)
C3_34 0.055(4) 0.041(5) 0.170(8) -0.014(4) -0.032(5) 0.027(4)
N1_33 0.115(13) 0.156(9) 0.153(7) 0.010(6) 0.005(9) -0.071(9)
C2_33 0.174(15) 0.215(14) 0.229(12) -0.056(10) 0.091(14) -0.120(13)
C3_33 0.073(8) 0.26(2) 0.119(10) -0.037(11) -0.011(6) -0.083(9)
N1_32 0.129(10) 0.027(3) 0.052(3) -0.001(2) -0.008(6) -0.022(6)
C2_32 0.142(10) 0.037(5) 0.069(4) -0.013(4) -0.023(9) -0.010(7)
C3_32 0.136(10) 0.041(4) 0.046(6) 0.000(4) -0.006(7) -0.026(7)
N1_31 0.073(12) 0.092(8) 0.086(9) 0.035(6) 0.021(9) 0.053(11)
C2_31 0.090(14) 0.102(8) 0.097(9) 0.033(7) 0.031(12) 0.052(10)
C3_31 0.082(12) 0.118(7) 0.089(15) 0.053(9) 0.017(9) 0.042(11)
N1_30 0.104(5) 0.071(4) 0.107(5) -0.006(4) 0.050(4) 0.009(4)
C2_30 0.097(6) 0.051(6) 0.106(10) -0.022(5) 0.055(5) 0.003(5)
C3_30 0.103(8) 0.127(6) 0.105(6) -0.022(4) 0.057(4) -0.007(5)
N1_29 0.157(8) 0.092(7) 0.078(6) 0.017(5) 0.046(5) -0.012(6)
C2_29 0.165(9) 0.127(11) 0.126(9) 0.002(7) 0.022(7) -0.001(8)
C3_29 0.198(10) 0.158(12) 0.104(7) 0.040(6) 0.024(6) -0.045(8)
N1_28 0.157(8) 0.092(7) 0.078(6) 0.017(5) 0.046(5) -0.012(6)
C2_28 0.165(9) 0.127(11) 0.126(9) 0.002(7) 0.022(7) -0.001(8)
C3_28 0.198(10) 0.158(12) 0.104(7) 0.040(6) 0.024(6) -0.045(8)
N1_27 0.119(10) 0.100(11) 0.081(6) -0.004(7) 0.047(7) 0.024(8)
C2_27 0.217(19) 0.124(15) 0.121(9) -0.016(10) 0.027(10) 0.026(13)
C3_27 0.137(11) 0.102(11) 0.104(11) -0.013(8) 0.064(9) 0.026(8)
N1_26 0.088(7) 0.177(12) 0.075(6) 0.001(6) 0.012(6) 0.010(7)
C2_26 0.103(9) 0.108(11) 0.091(7) 0.026(6) 0.021(7) 0.057(8)
C3_26 0.090(10) 0.254(18) 0.196(15) -0.103(14) -0.055(10) 0.094(11)
N1_25 0.157(8) 0.092(7) 0.078(6) 0.017(5) 0.046(5) -0.012(6)
C2_25 0.165(9) 0.127(11) 0.126(9) 0.002(7) 0.022(7) -0.001(8)
C3_25 0.198(10) 0.158(12) 0.104(7) 0.040(6) 0.024(6) -0.045(8)
N1_23 0.097(5) 0.071(7) 0.153(8) -0.012(5) -0.019(5) -0.001(5)
C2_23 0.062(7) 0.065(7) 0.095(5) -0.004(4) 0.018(5) 0.013(6)
C3_23 0.055(4) 0.041(5) 0.170(8) -0.014(4) -0.032(5) 0.027(4)
N1_22 0.156(10) 0.086(8) 0.090(7) -0.053(6) -0.080(7) 0.051(7)
C2_22 0.153(11) 0.080(13) 0.146(19) -0.067(12) -0.059(11) 0.028(10)
C3_22 0.166(17) 0.096(13) 0.082(11) -0.049(9) -0.066(10) 0.059(14)
N1_21 0.084(6) 0.045(5) 0.083(6) 0.017(4) -0.030(5) -0.028(5)
C2_21 0.150(16) 0.077(12) 0.075(8) 0.013(7) -0.045(9) -0.064(10)
C3_21 0.066(6) 0.048(8) 0.033(5) 0.009(4) 0.003(4) -0.016(6)
N1_20 0.074(4) 0.031(5) 0.051(3) -0.013(3) -0.024(3) -0.007(4)
C2_20 0.073(9) 0.028(6) 0.064(6) -0.008(4) -0.033(5) -0.012(6)
C3_20 0.123(12) 0.044(6) 0.168(12) 0.027(6) -0.036(10) -0.023(7)
N1_19 0.104(5) 0.071(4) 0.107(5) -0.006(4) 0.050(4) 0.009(4)
C2_19 0.097(6) 0.051(6) 0.106(10) -0.022(5) 0.055(5) 0.003(5)
C3_19 0.103(8) 0.127(6) 0.105(6) -0.022(4) 0.057(4) -0.007(5)
N1_18 0.153(5) 0.077(4) 0.076(3) -0.006(3) -0.038(4) 0.016(4)
C2_18 0.142(6) 0.133(8) 0.127(7) -0.005(5) -0.047(5) 0.000(6)
C3_18 0.208(8) 0.091(6) 0.071(4) -0.013(3) -0.031(5) 0.031(5)
N1_17 0.0353(19) 0.050(3) 0.089(3) -0.025(2) -0.004(2) -0.003(2)
C2_17 0.061(3) 0.060(4) 0.089(4) -0.029(3) 0.017(3) -0.018(3)
C3_17 0.059(3) 0.063(4) 0.092(4) -0.028(3) -0.005(3) 0.002(3)
N1_16 0.119(10) 0.100(11) 0.081(6) -0.004(7) 0.047(7) 0.024(8)
C2_16 0.217(19) 0.124(15) 0.121(9) -0.016(10) 0.027(10) 0.026(13)
C3_16 0.137(11) 0.102(11) 0.104(11) -0.013(8) 0.064(9) 0.026(8)
N1_15 0.115(13) 0.156(9) 0.153(7) 0.010(6) 0.005(9) -0.071(9)
C2_15 0.174(15) 0.215(14) 0.229(12) -0.056(10) 0.091(14) -0.120(13)
C3_15 0.073(8) 0.26(2) 0.119(10) -0.037(11) -0.011(6) -0.083(9)
N1_14 0.087(5) 0.116(6) 0.102(6) 0.015(4) 0.013(4) 0.025(5)
C2_14 0.057(4) 0.101(7) 0.084(5) -0.010(4) 0.021(4) 0.021(4)
C3_14 0.058(5) 0.106(7) 0.196(11) 0.010(6) 0.012(6) 0.008(5)
N1_13 0.119(5) 0.082(5) 0.113(5) 0.036(4) 0.006(4) -0.047(4)
C2_13 0.108(6) 0.083(6) 0.116(6) 0.021(4) -0.027(5) -0.053(5)
C3_13 0.207(11) 0.105(7) 0.085(5) 0.034(5) -0.005(6) 0.012(7)
N1_12 0.074(4) 0.031(5) 0.051(3) -0.013(3) -0.024(3) -0.007(4)
C2_12 0.104(12) 0.082(10) 0.063(8) -0.006(7) -0.011(8) -0.009(9)
C3_12 0.107(8) 0.140(12) 0.080(8) -0.001(8) 0.022(7) 0.031(8)
N1_11 0.129(10) 0.027(3) 0.052(3) -0.001(2) -0.008(6) -0.022(6)
C2_11 0.142(10) 0.037(5) 0.069(4) -0.013(4) -0.023(9) -0.010(7)
C3_11 0.136(10) 0.041(4) 0.046(6) 0.000(4) -0.006(7) -0.026(7)
N1_10 0.073(12) 0.092(8) 0.086(9) 0.035(6) 0.021(9) 0.053(11)
C2_10 0.090(14) 0.102(8) 0.097(9) 0.033(7) 0.031(12) 0.052(10)
C3_10 0.082(12) 0.118(7) 0.089(15) 0.053(9) 0.017(9) 0.042(11)
N1_9 0.050(2) 0.109(5) 0.118(4) -0.013(3) 0.019(3) 0.026(3)
C2_9 0.073(4) 0.212(9) 0.191(8) -0.123(7) -0.030(5) 0.056(5)
C3_9 0.051(3) 0.089(5) 0.150(6) -0.022(4) -0.002(3) 0.020(3)
N1_8 0.056(2) 0.060(3) 0.052(2) -0.0077(18) -0.0079(19) 0.020(2)
C2_8 0.069(3) 0.078(4) 0.100(4) 0.024(3) 0.021(3) 0.023(3)
C3_8 0.061(3) 0.061(4) 0.093(4) 0.029(3) -0.010(3) 0.018(3)
N1_7 0.060(2) 0.040(2) 0.053(2) -0.0057(16) 0.0224(18) 0.0007(19)
C2_7 0.061(3) 0.108(5) 0.069(3) 0.006(3) 0.020(3) 0.011(3)
C3_7 0.094(4) 0.070(4) 0.061(3) -0.009(3) 0.007(3) 0.012(3)
N1_6 0.052(2) 0.036(2) 0.062(2) -0.0104(17) -0.0024(19) -0.0064(19)
C2_6 0.060(3) 0.060(3) 0.058(3) -0.018(2) -0.003(2) -0.005(3)
C3_6 0.069(3) 0.056(4) 0.090(4) -0.005(3) -0.002(3) 0.007(3)
S1_5 0.144(2) 0.0583(16) 0.0971(17) 0.0157(12) 0.0606(17) -0.0018(16)
O1_5 0.117(7) 0.106(6) 0.202(10) 0.032(6) 0.023(7) -0.060(5)
O2_5 0.113(5) 0.049(6) 0.117(7) -0.017(4) 0.044(4) -0.027(4)
O3_5 0.161(7) 0.107(7) 0.091(4) -0.010(4) 0.034(4) 0.013(6)
O4_5 0.151(5) 0.057(4) 0.085(4) -0.014(3) 0.044(4) -0.004(4)
S1_4 0.0619(18) 0.0221(16) 0.0423(15) -0.0055(10) -0.0059(17) 0.0094(17)
O1_4 0.046(4) 0.028(4) 0.042(3) -0.009(2) -0.004(3) 0.019(3)
O2_4 0.089(6) 0.067(6) 0.053(5) 0.023(4) -0.023(5) -0.019(5)
O3_4 0.085(5) 0.070(6) 0.106(6) -0.049(5) 0.009(5) 0.017(5)
O4_4 0.096(7) 0.039(4) 0.033(4) -0.001(3) 0.001(4) 0.016(4)
S1_3 0.0578(18) 0.0235(17) 0.0239(12) -0.0054(10) -0.0054(16) 0.0111(17)
O1_3 0.045(4) 0.039(4) 0.024(3) -0.006(2) -0.009(3) 0.025(3)
O2_3 0.076(5) 0.072(5) 0.050(4) 0.004(3) -0.005(4) -0.012(4)
O3_3 0.104(6) 0.073(6) 0.028(3) -0.019(3) -0.014(4) 0.066(5)
O4_3 0.049(4) 0.029(3) 0.021(3) -0.004(2) -0.012(3) 0.005(3)
S1_2 0.079(4) 0.054(3) 0.039(3) 0.008(2) 0.017(3) 0.034(3)
O1_2 0.088(6) 0.097(8) 0.102(8) 0.059(6) 0.045(5) 0.059(6)
O2_2 0.063(6) 0.051(4) 0.036(6) 0.010(4) 0.014(4) 0.033(4)
O3_2 0.169(9) 0.080(6) 0.063(5) 0.002(4) -0.028(6) 0.002(7)
O4_2 0.046(5) 0.029(4) 0.036(4) 0.012(3) 0.006(4) 0.007(4)
S1_1 0.056(3) 0.034(2) 0.041(3) 0.0082(18) 0.017(2) 0.023(2)
O1_1 0.125(7) 0.047(4) 0.050(5) -0.020(4) 0.027(5) 0.004(5)
O2_1 0.046(5) 0.042(4) 0.034(5) 0.007(3) 0.013(4) 0.021(3)
O3_1 0.054(6) 0.034(5) 0.038(5) 0.002(4) 0.014(5) 0.009(4)
O4_1 0.052(4) 0.100(8) 0.053(5) 0.034(4) 0.023(3) 0.034(4)
O1 0.0505(17) 0.0337(18) 0.086(2) -0.0143(15) 0.0032(16) -0.0113(16)
O2 0.0520(16) 0.0405(18) 0.0574(18) -0.0114(13) 0.0214(15) -0.0072(15)
O3 0.087(2) 0.055(2) 0.0410(16) 0.0032(13) 0.0092(15) 0.0447(19)
O4 0.0437(15) 0.0281(15) 0.0362(14) -0.0029(11) -0.0056(12) 0.0072(13)
O5 0.0341(15) 0.091(3) 0.092(2) 0.0583(19) 0.0176(16) 0.0221(16)
O6 0.0347(15) 0.075(3) 0.096(3) 0.017(2) 0.0089(17) 0.0132(17)
O7 0.0332(13) 0.0308(16) 0.0399(15) 0.0035(11) 0.0050(12) 0.0063(12)
O8 0.0289(12) 0.0318(15) 0.0377(14) -0.0023(11) 0.0059(11) 0.0041(12)
O9 0.0530(16) 0.0264(14) 0.0307(14) -0.0031(10) 0.0024(13) 0.0054(13)
O10 0.0586(17) 0.056(2) 0.0631(19) -0.0149(15) 0.0275(16) -0.0067(16)
O11 0.068(2) 0.0437(19) 0.0393(16) 0.0040(13) -0.0058(15) 0.0150(17)
O12 0.0494(16) 0.0283(15) 0.0371(14) -0.0050(11) 0.0092(13) -0.0069(13)
O13 0.0286(13) 0.0406(18) 0.0554(17) -0.0039(13) -0.0057(13) 0.0029(13)
O14 0.0329(13) 0.0290(15) 0.0321(14) -0.0015(10) -0.0007(11) -0.0010(12)
O15 0.0303(13) 0.0271(15) 0.0538(17) -0.0038(12) -0.0026(13) 0.0024(12)
O16 0.0481(16) 0.054(2) 0.0365(15) 0.0020(13) 0.0074(13) -0.0099(15)
O17 0.0295(12) 0.0323(15) 0.0334(14) -0.0067(11) 0.0010(12) 0.0000(13)
O18 0.0371(14) 0.0338(17) 0.0435(15) -0.0119(12) -0.0080(12) -0.0020(13)
O19 0.0339(14) 0.0422(17) 0.0279(13) -0.0065(11) -0.0015(12) 0.0074(13)
O20 0.0474(17) 0.063(2) 0.0452(17) 0.0181(14) -0.0016(14) 0.0116(16)
O21 0.0710(18) 0.0252(15) 0.0322(14) -0.0019(11) -0.0096(13) 0.0094(15)
O22 0.071(2) 0.0434(19) 0.0525(18) -0.0028(14) -0.0075(16) -0.0267(17)
O23 0.091(2) 0.082(3) 0.0363(16) -0.0102(15) -0.0117(16) 0.063(2)
O24 0.0567(17) 0.0317(16) 0.0355(15) -0.0049(11) -0.0023(13) 0.0149(14)
O30 0.0417(14) 0.0359(16) 0.0329(14) -0.0039(11) -0.0032(12) 0.0178(14)
O31 0.144(3) 0.083(3) 0.097(3) 0.015(2) 0.063(3) 0.069(3)
O32 0.102(2) 0.0400(18) 0.0305(15) -0.0056(12) 0.0002(15) 0.0247(18)
O33 0.086(2) 0.0484(19) 0.0478(17) 0.0094(13) 0.0206(16) 0.0421(18)
O34 0.177(4) 0.110(4) 0.066(3) -0.015(2) -0.062(3) 0.042(3)
O35 0.0597(18) 0.0377(18) 0.0552(18) -0.0018(13) -0.0134(15) 0.0059(16)
O36 0.0514(19) 0.042(2) 0.107(3) -0.0101(18) -0.0259(19) 0.0040(17)
O37 0.0554(17) 0.0396(18) 0.0470(17) -0.0038(13) -0.0126(14) 0.0136(15)
O38 0.068(2) 0.048(2) 0.073(2) -0.0201(16) 0.0229(18) -0.0118(17)
O39 0.112(3) 0.049(2) 0.0419(17) 0.0123(14) 0.0161(17) 0.042(2)
O40 0.084(2) 0.0409(19) 0.0511(18) -0.0047(13) -0.0121(16) 0.0282(18)
O41 0.0544(16) 0.0351(17) 0.0577(17) 0.0121(13) 0.0184(14) 0.0099(15)
O42 0.069(2) 0.110(3) 0.086(2) 0.036(2) 0.0121(19) 0.041(2)
O43 0.0553(19) 0.057(2) 0.143(3) 0.019(2) 0.039(2) 0.0091(18)
O44 0.0511(18) 0.047(2) 0.137(3) 0.0103(19) 0.0386(19) 0.0135(16)
O45 0.0372(14) 0.0321(16) 0.0419(15) -0.0028(11) 0.0033(13) 0.0082(13)
O46 0.0382(14) 0.0340(16) 0.0407(15) -0.0056(12) 0.0024(13) 0.0101(14)
O47 0.089(2) 0.0339(17) 0.0462(17) 0.0042(12) -0.0101(16) 0.0198(17)
O48 0.0593(18) 0.050(2) 0.0522(18) 0.0124(14) 0.0201(15) 0.0058(16)
O49 0.0515(16) 0.0440(19) 0.0630(19) 0.0226(14) 0.0116(15) 0.0208(15)
O50 0.0428(14) 0.0290(15) 0.0445(15) 0.0079(11) 0.0081(12) 0.0068(13)
O51 0.0298(13) 0.0412(14) 0.0439(15) 0.0038(11) -0.0023(12) 0.0146(10)
O52 0.0565(19) 0.055(2) 0.084(2) 0.0211(17) -0.0198(18) -0.0194(18)
O53 0.0433(16) 0.043(2) 0.0699(19) -0.0091(14) -0.0068(15) 0.0168(15)
O54 0.0331(15) 0.095(3) 0.082(2) -0.013(2) -0.0153(16) 0.0193(18)
O55 0.0341(13) 0.0274(15) 0.0442(15) 0.0064(11) 0.0061(13) 0.0084(13)
O56 0.0344(15) 0.086(3) 0.076(2) -0.0090(18) 0.0008(15) -0.0070(17)
O57 0.0372(14) 0.0435(18) 0.0468(16) -0.0071(12) 0.0024(13) 0.0029(13)
O58 0.0299(13) 0.0493(19) 0.0469(16) 0.0066(13) 0.0032(12) -0.0035(13)
O59 0.0474(16) 0.054(2) 0.078(2) 0.0058(16) 0.0175(16) 0.0207(16)
O60 0.0305(13) 0.0406(17) 0.0379(15) 0.0098(12) -0.0007(12) 0.0044(13)
O62 0.078(2) 0.100(3) 0.0375(18) -0.0132(17) -0.0190(17) 0.049(2)
O63 0.076(3) 0.182(5) 0.076(3) -0.060(3) -0.030(2) 0.047(3)
O64 0.148(4) 0.030(2) 0.070(2) -0.0126(15) -0.029(2) 0.031(2)
O65 0.133(4) 0.088(4) 0.137(4) -0.037(3) -0.047(3) 0.047(3)
O66 0.204(5) 0.104(4) 0.128(4) 0.072(3) 0.089(4) 0.076(3)
S1 0.0375(5) 0.0279(6) 0.0390(6) -0.0055(4) 0.0050(5) -0.0011(5)
S2 0.0341(5) 0.0695(9) 0.0502(7) 0.0051(6) -0.0003(6) 0.0041(6)
S3 0.0468(6) 0.0308(6) 0.0314(5) -0.0036(4) 0.0091(5) 0.0021(5)
S4 0.0286(5) 0.0350(6) 0.0377(5) -0.0001(4) 0.0021(4) 0.0019(5)
S5 0.0850(9) 0.0542(8) 0.0334(6) -0.0083(5) -0.0158(7) 0.0419(8)
S6 0.0510(6) 0.0277(6) 0.0345(6) 0.0009(4) -0.0093(5) -0.0043(5)
S9 0.0947(10) 0.0597(8) 0.0338(6) -0.0043(5) 0.0052(7) 0.0400(8)
S10 0.0488(6) 0.0389(7) 0.0557(7) -0.0059(5) -0.0120(6) 0.0067(6)
S11 0.1047(11) 0.0514(8) 0.0419(7) 0.0114(6) 0.0050(8) 0.0344(9)
S12 0.0501(7) 0.0524(9) 0.0929(10) 0.0209(7) 0.0240(7) 0.0116(7)
S13 0.0473(6) 0.0300(6) 0.0437(6) 0.0086(4) 0.0079(5) 0.0120(5)
S14 0.0309(5) 0.0505(7) 0.0604(7) 0.0040(5) -0.0066(5) 0.0075(5)
S16 0.0309(5) 0.0469(7) 0.0518(7) -0.0008(5) 0.0033(5) 0.0058(5)
V1 0.0622(5) 0.0335(4) 0.0271(4) -0.0054(3) -0.0034(4) 0.0193(4)
V2 0.0582(5) 0.0490(5) 0.0276(4) -0.0080(3) -0.0069(3) 0.0335(4)
V3 0.0316(3) 0.0270(4) 0.0284(3) -0.0048(3) 0.0006(3) 0.0036(3)
V4 0.0327(3) 0.0267(4) 0.0323(4) -0.0020(3) 0.0033(3) 0.0030(3)
V5 0.0348(3) 0.0418(4) 0.0390(4) 0.0079(3) 0.0086(3) 0.0137(3)
V6 0.0327(3) 0.0285(4) 0.0392(4) 0.0052(3) 0.0071(3) 0.0071(3)
V7 0.0481(4) 0.0304(4) 0.0447(4) 0.0026(3) -0.0008(4) 0.0157(4)
V8 0.0552(4) 0.0345(4) 0.0434(4) 0.0038(3) 0.0123(4) 0.0209(4)

loop_
_atom_type_symbol
_atom_type_description
_atom_type_scat_dispersion_real
_atom_type_scat_dispersion_imag
_atom_type_scat_source
C C 0.0033 0.0016 'International Tables Vol C Tables 4.2.6.8 and 6.1.1.4'
H H 0.0000 0.0000 'International Tables Vol C Tables 4.2.6.8 and 6.1.1.4'
N N 0.0061 0.0033 'International Tables Vol C Tables 4.2.6.8 and 6.1.1.4'
O O 0.0106 0.0060 'International Tables Vol C Tables 4.2.6.8 and 6.1.1.4'
S S 0.1246 0.1234 'International Tables Vol C Tables 4.2.6.8 and 6.1.1.4'
V V 0.3005 0.5294 'International Tables Vol C Tables 4.2.6.8 and 6.1.1.4'

loop_
_geom_angle_atom_site_label_1
_geom_angle_atom_site_label_2
_geom_angle_atom_site_label_3
_geom_angle
O1_36 S1_36 O4_36 115.3(8)
O1_36 S1_36 O3_36 107.8(8)
O4_36 S1_36 O3_36 112.3(8)
O1_36 S1_36 O2_36 109.7(7)
O4_36 S1_36 O2_36 108.6(8)
O3_36 S1_36 O2_36 102.4(7)
S1_36 O3_36 V2 128.1(8)
S1_36 O4_36 V1 127.3(9)
O3_35 S1_35 O1_35 115.0(8)
O3_35 S1_35 O2_35 113.7(8)
O1_35 S1_35 O2_35 110.8(8)
O3_35 S1_35 O4_35 102.2(7)
O1_35 S1_35 O4_35 110.7(7)
O2_35 S1_35 O4_35 103.4(8)
S1_35 O1_35 V2 132.4(9)
S1_35 O2_35 V1 132.3(9)
O2_24 S1_24 O1_24 109.6(16)
O2_24 S1_24 O4_24 111.1(17)
O1_24 S1_24 O4_24 109.6(15)
O2_24 S1_24 O3_24 104.4(16)
O1_24 S1_24 O3_24 118.5(17)
O4_24 S1_24 O3_24 103.4(15)
C2_34 N1_34 C3_34 116.1(16)
C2_34 N1_34 H1A_34 108.3
C3_34 N1_34 H1A_34 108.3
C2_34 N1_34 H1B_34 108.3
C3_34 N1_34 H1B_34 108.3
H1A_34 N1_34 H1B_34 107.4
N1_34 C2_34 H2A_34 109.5
N1_34 C2_34 H2B_34 109.5
H2A_34 C2_34 H2B_34 109.5
N1_34 C2_34 H2C_34 109.5
H2A_34 C2_34 H2C_34 109.5
H2B_34 C2_34 H2C_34 109.5
N1_34 C3_34 H3A_34 109.5
N1_34 C3_34 H3B_34 109.5
H3A_34 C3_34 H3B_34 109.5
N1_34 C3_34 H3C_34 109.5
H3A_34 C3_34 H3C_34 109.5
H3B_34 C3_34 H3C_34 109.5
C2_33 N1_33 C3_33 111.9(16)
C2_33 N1_33 H1A_33 109.2
C3_33 N1_33 H1A_33 109.2
C2_33 N1_33 H1AB_33 109.2
C3_33 N1_33 H1AB_33 109.2
H1A_33 N1_33 H1AB_33 107.9
N1_33 C2_33 H2A_33 109.5
N1_33 C2_33 H2B_33 109.5
H2A_33 C2_33 H2B_33 109.5
N1_33 C2_33 H2C_33 109.5
H2A_33 C2_33 H2C_33 109.5
H2B_33 C2_33 H2C_33 109.5
N1_33 C3_33 H3A_33 109.5
N1_33 C3_33 H3B_33 109.5
H3A_33 C3_33 H3B_33 109.5
N1_33 C3_33 H3C_33 109.5
H3A_33 C3_33 H3C_33 109.5
H3B_33 C3_33 H3C_33 109.5
C2_32 N1_32 C3_32 115.2(10)
C2_32 N1_32 H1A_32 108.5
C3_32 N1_32 H1A_32 108.5
C2_32 N1_32 H1AB_32 108.5
C3_32 N1_32 H1AB_32 108.5
H1A_32 N1_32 H1AB_32 107.5
N1_32 C2_32 H2A_32 109.5
N1_32 C2_32 H2B_32 109.5
H2A_32 C2_32 H2B_32 109.5
N1_32 C2_32 H2C_32 109.5
H2A_32 C2_32 H2C_32 109.5
H2B_32 C2_32 H2C_32 109.5
N1_32 C3_32 H3A_32 109.5
N1_32 C3_32 H3B_32 109.5
H3A_32 C3_32 H3B_32 109.5
N1_32 C3_32 H3C_32 109.5
H3A_32 C3_32 H3C_32 109.5
H3B_32 C3_32 H3C_32 109.5
C3_31 N1_31 C2_31 116.2(13)
C3_31 N1_31 H1A_31 108.2
C2_31 N1_31 H1A_31 108.2
C3_31 N1_31 H1AB_31 108.2
C2_31 N1_31 H1AB_31 108.2
H1A_31 N1_31 H1AB_31 107.4
N1_31 C2_31 H2A_31 109.5
N1_31 C2_31 H2B_31 109.5
H2A_31 C2_31 H2B_31 109.5
N1_31 C2_31 H2C_31 109.5
H2A_31 C2_31 H2C_31 109.5
H2B_31 C2_31 H2C_31 109.5
N1_31 C3_31 H3A_31 109.5
N1_31 C3_31 H3B_31 109.5
H3A_31 C3_31 H3B_31 109.5
N1_31 C3_31 H3C_31 109.5
H3A_31 C3_31 H3C_31 109.5
H3B_31 C3_31 H3C_31 109.5
C3_30 N1_30 C2_30 117.9(15)
C3_30 N1_30 H1A_30 107.8
C2_30 N1_30 H1A_30 107.8
C3_30 N1_30 H1AB_30 107.8
C2_30 N1_30 H1AB_30 107.8
H1A_30 N1_30 H1AB_30 107.2
N1_30 C2_30 H2A_30 109.5
N1_30 C2_30 H2B_30 109.5
H2A_30 C2_30 H2B_30 109.5
N1_30 C2_30 H2C_30 109.5
H2A_30 C2_30 H2C_30 109.5
H2B_30 C2_30 H2C_30 109.5
N1_30 C3_30 H3A_30 109.5
N1_30 C3_30 H3B_30 109.5
H3A_30 C3_30 H3B_30 109.5
N1_30 C3_30 H3C_30 109.5
H3A_30 C3_30 H3C_30 109.5
H3B_30 C3_30 H3C_30 109.5
C2_29 N1_29 C3_29 113.0(18)
N1_29 C2_29 H2A_29 109.5
N1_29 C2_29 H2B_29 109.5
H2A_29 C2_29 H2B_29 109.5
N1_29 C2_29 H2C_29 109.5
H2A_29 C2_29 H2C_29 109.5
H2B_29 C2_29 H2C_29 109.5
N1_29 C3_29 H3A_29 109.5
N1_29 C3_29 H3B_29 109.5
H3A_29 C3_29 H3B_29 109.5
N1_29 C3_29 H3C_29 109.5
H3A_29 C3_29 H3C_29 109.5
H3B_29 C3_29 H3C_29 109.5
C3_28 N1_28 C2_28 106.4(19)
C3_28 N1_28 H1A_28 110.5
C2_28 N1_28 H1A_28 110.5
C3_28 N1_28 H1AB_28 110.5
C2_28 N1_28 H1AB_28 110.5
H1A_28 N1_28 H1AB_28 108.7
N1_28 C2_28 H2A_28 109.5
N1_28 C2_28 H2B_28 109.5
H2A_28 C2_28 H2B_28 109.5
N1_28 C2_28 H2C_28 109.5
H2A_28 C2_28 H2C_28 109.5
H2B_28 C2_28 H2C_28 109.5
N1_28 C3_28 H3A_28 109.5
N1_28 C3_28 H3B_28 109.5
H3A_28 C3_28 H3B_28 109.5
N1_28 C3_28 H3C_28 109.5
H3A_28 C3_28 H3C_28 109.5
H3B_28 C3_28 H3C_28 109.5
C3_27 N1_27 C2_27 107.9(13)
C3_27 N1_27 H1A_27 110.1
C2_27 N1_27 H1A_27 110.1
C3_27 N1_27 H1B_27 110.1
C2_27 N1_27 H1B_27 110.1
H1A_27 N1_27 H1B_27 108.4
N1_27 C2_27 H2A_27 109.5
N1_27 C2_27 H2B_27 109.5
H2A_27 C2_27 H2B_27 109.5
N1_27 C2_27 H2C_27 109.5
H2A_27 C2_27 H2C_27 109.5
H2B_27 C2_27 H2C_27 109.5
N1_27 C3_27 H3A_27 109.5
N1_27 C3_27 H3B_27 109.5
H3A_27 C3_27 H3B_27 109.5
N1_27 C3_27 H3C_27 109.5
H3A_27 C3_27 H3C_27 109.5
H3B_27 C3_27 H3C_27 109.5
C2_26 N1_26 C3_26 122.7(13)
C2_26 N1_26 H1A_26 106.7
C3_26 N1_26 H1A_26 106.7
C2_26 N1_26 H1AB_26 106.7
C3_26 N1_26 H1AB_26 106.7
H1A_26 N1_26 H1AB_26 106.6
N1_26 C2_26 H2A_26 109.5
N1_26 C2_26 H2B_26 109.5
H2A_26 C2_26 H2B_26 109.5
N1_26 C2_26 H2C_26 109.5
H2A_26 C2_26 H2C_26 109.5
H2B_26 C2_26 H2C_26 109.5
N1_26 C3_26 H3A_26 109.5
N1_26 C3_26 H3B_26 109.5
H3A_26 C3_26 H3B_26 109.5
N1_26 C3_26 H3C_26 109.5
H3A_26 C3_26 H3C_26 109.5
H3B_26 C3_26 H3C_26 109.5
C2_25 N1_25 C3_25 114.0(16)
C2_25 N1_25 H1A_25 108.7
C3_25 N1_25 H1A_25 108.7
C2_25 N1_25 H1AB_25 108.7
C3_25 N1_25 H1AB_25 108.7
H1A_25 N1_25 H1AB_25 107.6
N1_25 C2_25 H2A_25 109.5
N1_25 C2_25 H2B_25 109.5
H2A_25 C2_25 H2B_25 109.5
N1_25 C2_25 H2C_25 109.5
H2A_25 C2_25 H2C_25 109.5
H2B_25 C2_25 H2C_25 109.5
N1_25 C3_25 H3A_25 109.5
N1_25 C3_25 H3B_25 109.5
H3A_25 C3_25 H3B_25 109.5
N1_25 C3_25 H3C_25 109.5
H3A_25 C3_25 H3C_25 109.5
H3B_25 C3_25 H3C_25 109.5
C3_23 N1_23 C2_23 121.4(16)
C3_23 N1_23 H1A_23 107.0
C2_23 N1_23 H1A_23 107.0
C3_23 N1_23 H1B_23 107.0
C2_23 N1_23 H1B_23 107.0
H1A_23 N1_23 H1B_23 106.7
N1_23 C2_23 H2A_23 109.5
N1_23 C2_23 H2B_23 109.5
H2A_23 C2_23 H2B_23 109.5
N1_23 C2_23 H2C_23 109.5
H2A_23 C2_23 H2C_23 109.5
H2B_23 C2_23 H2C_23 109.5
N1_23 C3_23 H3A_23 109.5
N1_23 C3_23 H3B_23 109.5
H3A_23 C3_23 H3B_23 109.5
N1_23 C3_23 H3C_23 109.5
H3A_23 C3_23 H3C_23 109.5
H3B_23 C3_23 H3C_23 109.5
C2_22 N1_22 C3_22 112.4(14)
C2_22 N1_22 H1A_22 109.1
C3_22 N1_22 H1A_22 109.1
C2_22 N1_22 H1AB_22 109.1
C3_22 N1_22 H1AB_22 109.1
H1A_22 N1_22 H1AB_22 107.9
N1_22 C2_22 H2A_22 109.5
N1_22 C2_22 H2B_22 109.5
H2A_22 C2_22 H2B_22 109.5
N1_22 C2_22 H2C_22 109.5
H2A_22 C2_22 H2C_22 109.5
H2B_22 C2_22 H2C_22 109.5
N1_22 C3_22 H3A_22 109.5
N1_22 C3_22 H3B_22 109.5
H3A_22 C3_22 H3B_22 109.5
N1_22 C3_22 H3C_22 109.5
H3A_22 C3_22 H3C_22 109.5
H3B_22 C3_22 H3C_22 109.5
C3_21 N1_21 C2_21 108.6(12)
C3_21 N1_21 H1A_21 110.0
C2_21 N1_21 H1A_21 110.0
C3_21 N1_21 H1AB_21 110.0
C2_21 N1_21 H1AB_21 110.0
H1A_21 N1_21 H1AB_21 108.4
N1_21 C2_21 H2A_21 109.5
N1_21 C2_21 H2B_21 109.5
H2A_21 C2_21 H2B_21 109.5
N1_21 C2_21 H2C_21 109.5
H2A_21 C2_21 H2C_21 109.5
H2B_21 C2_21 H2C_21 109.5
N1_21 C3_21 H3A_21 109.5
N1_21 C3_21 H3B_21 109.5
H3A_21 C3_21 H3B_21 109.5
N1_21 C3_21 H3C_21 109.5
H3A_21 C3_21 H3C_21 109.5
H3B_21 C3_21 H3C_21 109.5
C2_20 N1_20 C3_20 113.4(15)
C2_20 N1_20 H1A_20 108.9
C3_20 N1_20 H1A_20 108.9
C2_20 N1_20 H1B_20 108.9
C3_20 N1_20 H1B_20 108.9
H1A_20 N1_20 H1B_20 107.7
N1_20 C2_20 H2A_20 109.5
N1_20 C2_20 H2B_20 109.5
H2A_20 C2_20 H2B_20 109.5
N1_20 C2_20 H2C_20 109.5
H2A_20 C2_20 H2C_20 109.5
H2B_20 C2_20 H2C_20 109.5
N1_20 C3_20 H3A_20 109.5
N1_20 C3_20 H3B_20 109.5
H3A_20 C3_20 H3B_20 109.5
N1_20 C3_20 H3C_20 109.5
H3A_20 C3_20 H3C_20 109.5
H3B_20 C3_20 H3C_20 109.5
C3_19 N1_19 C2_19 115.4(15)
C3_19 N1_19 H1A_19 108.4
C2_19 N1_19 H1A_19 108.4
C3_19 N1_19 H1AB_19 108.4
C2_19 N1_19 H1AB_19 108.4
H1A_19 N1_19 H1AB_19 107.5
N1_19 C2_19 H2A_19 109.5
N1_19 C2_19 H2B_19 109.5
H2A_19 C2_19 H2B_19 109.5
N1_19 C2_19 H2C_19 109.5
H2A_19 C2_19 H2C_19 109.5
H2B_19 C2_19 H2C_19 109.5
N1_19 C3_19 H3A_19 109.5
N1_19 C3_19 H3B_19 109.5
H3A_19 C3_19 H3B_19 109.5
N1_19 C3_19 H3C_19 109.5
H3A_19 C3_19 H3C_19 109.5
H3B_19 C3_19 H3C_19 109.5
C3_18 N1_18 C2_18 114.9(6)
C3_18 N1_18 H1A_18 108.5
C2_18 N1_18 H1A_18 108.5
C3_18 N1_18 H1AB_18 108.5
C2_18 N1_18 H1AB_18 108.5
H1A_18 N1_18 H1AB_18 107.5
N1_18 C2_18 H2A_18 109.5
N1_18 C2_18 H2B_18 109.5
H2A_18 C2_18 H2B_18 109.5
N1_18 C2_18 H2C_18 109.5
H2A_18 C2_18 H2C_18 109.5
H2B_18 C2_18 H2C_18 109.5
N1_18 C3_18 H3A_18 109.5
N1_18 C3_18 H3B_18 109.5
H3A_18 C3_18 H3B_18 109.5
N1_18 C3_18 H3C_18 109.5
H3A_18 C3_18 H3C_18 109.5
H3B_18 C3_18 H3C_18 109.5
C2_17 N1_17 C3_17 114.9(4)
C2_17 N1_17 H1A_17 108.5
C3_17 N1_17 H1A_17 108.5
C2_17 N1_17 H1AB_17 108.5
C3_17 N1_17 H1AB_17 108.5
H1A_17 N1_17 H1AB_17 107.5
N1_17 C2_17 H2A_17 109.5
N1_17 C2_17 H2B_17 109.5
H2A_17 C2_17 H2B_17 109.5
N1_17 C2_17 H2C_17 109.5
H2A_17 C2_17 H2C_17 109.5
H2B_17 C2_17 H2C_17 109.5
N1_17 C3_17 H3A_17 109.5
N1_17 C3_17 H3B_17 109.5
H3A_17 C3_17 H3B_17 109.5
N1_17 C3_17 H3C_17 109.5
H3A_17 C3_17 H3C_17 109.5
H3B_17 C3_17 H3C_17 109.5
C2_16 N1_16 C3_16 99.8(14)
C2_16 N1_16 H1A_16 111.8
C3_16 N1_16 H1A_16 111.8
C2_16 N1_16 H1AB_16 111.8
C3_16 N1_16 H1AB_16 111.8
H1A_16 N1_16 H1AB_16 109.5
N1_16 C2_16 H2A_16 109.5
N1_16 C2_16 H2B_16 109.5
H2A_16 C2_16 H2B_16 109.5
N1_16 C2_16 H2C_16 109.5
H2A_16 C2_16 H2C_16 109.5
H2B_16 C2_16 H2C_16 109.5
N1_16 C3_16 H3A_16 109.5
N1_16 C3_16 H3B_16 109.5
H3A_16 C3_16 H3B_16 109.5
N1_16 C3_16 H3C_16 109.5
H3A_16 C3_16 H3C_16 109.5
H3B_16 C3_16 H3C_16 109.5
C3_15 N1_15 C2_15 132.9(18)
C3_15 N1_15 H1A_15 104.0
C2_15 N1_15 H1A_15 104.0
C3_15 N1_15 H1AB_15 104.0
C2_15 N1_15 H1AB_15 104.0
H1A_15 N1_15 H1AB_15 105.5
N1_15 C2_15 H2A_15 109.5
N1_15 C2_15 H2B_15 109.5
H2A_15 C2_15 H2B_15 109.5
N1_15 C2_15 H2C_15 109.5
H2A_15 C2_15 H2C_15 109.5
H2B_15 C2_15 H2C_15 109.5
N1_15 C3_15 H3A_15 109.5
N1_15 C3_15 H3B_15 109.5
H3A_15 C3_15 H3B_15 109.5
N1_15 C3_15 H3C_15 109.5
H3A_15 C3_15 H3C_15 109.5
H3B_15 C3_15 H3C_15 109.5
C2_14 N1_14 C3_14 111.5(8)
C2_14 N1_14 H1A_14 109.3
C3_14 N1_14 H1A_14 109.3
C2_14 N1_14 H1AB_14 109.3
C3_14 N1_14 H1AB_14 109.3
H1A_14 N1_14 H1AB_14 108.0
N1_14 C2_14 H2A_14 109.5
N1_14 C2_14 H2B_14 109.5
H2A_14 C2_14 H2B_14 109.5
N1_14 C2_14 H2C_14 109.5
H2A_14 C2_14 H2C_14 109.5
H2B_14 C2_14 H2C_14 109.5
N1_14 C3_14 H3A_14 109.5
N1_14 C3_14 H3B_14 109.5
H3A_14 C3_14 H3B_14 109.5
N1_14 C3_14 H3C_14 109.5
H3A_14 C3_14 H3C_14 109.5
H3B_14 C3_14 H3C_14 109.5
C3_13 N1_13 C2_13 120.7(8)
C3_13 N1_13 H1A_13 107.1
C2_13 N1_13 H1A_13 107.1
C3_13 N1_13 H1B_13 107.1
C2_13 N1_13 H1B_13 107.1
H1A_13 N1_13 H1B_13 106.8
N1_13 C2_13 H2A_13 109.5
N1_13 C2_13 H2B_13 109.5
H2A_13 C2_13 H2B_13 109.5
N1_13 C2_13 H2C_13 109.5
H2A_13 C2_13 H2C_13 109.5
H2B_13 C2_13 H2C_13 109.5
N1_13 C3_13 H3A_13 109.5
N1_13 C3_13 H3B_13 109.5
H3A_13 C3_13 H3B_13 109.5
N1_13 C3_13 H3C_13 109.5
H3A_13 C3_13 H3C_13 109.5
H3B_13 C3_13 H3C_13 109.5
C2_12 N1_12 C3_12 118.7(13)
C2_12 N1_12 H1A_12 107.6
C3_12 N1_12 H1A_12 107.6
C2_12 N1_12 H1B_12 107.6
C3_12 N1_12 H1B_12 107.6
H1A_12 N1_12 H1B_12 107.1
N1_12 C2_12 H2A_12 109.5
N1_12 C2_12 H2B_12 109.5
H2A_12 C2_12 H2B_12 109.5
N1_12 C2_12 H2C_12 109.5
H2A_12 C2_12 H2C_12 109.5
H2B_12 C2_12 H2C_12 109.5
N1_12 C3_12 H3A_12 109.5
N1_12 C3_12 H3B_12 109.5
H3A_12 C3_12 H3B_12 109.5
N1_12 C3_12 H3C_12 109.5
H3A_12 C3_12 H3C_12 109.5
H3B_12 C3_12 H3C_12 109.5
C2_11 N1_11 C3_11 108.9(10)
C2_11 N1_11 H1A_11 109.9
C3_11 N1_11 H1A_11 109.9
C2_11 N1_11 H1AB_11 109.9
C3_11 N1_11 H1AB_11 109.9
H1A_11 N1_11 H1AB_11 108.3
N1_11 C2_11 H2A_11 109.5
N1_11 C2_11 H2B_11 109.5
H2A_11 C2_11 H2B_11 109.5
N1_11 C2_11 H2C_11 109.5
H2A_11 C2_11 H2C_11 109.5
H2B_11 C2_11 H2C_11 109.5
N1_11 C3_11 H3A_11 109.5
N1_11 C3_11 H3B_11 109.5
H3A_11 C3_11 H3B_11 109.5
N1_11 C3_11 H3C_11 109.5
H3A_11 C3_11 H3C_11 109.5
H3B_11 C3_11 H3C_11 109.5
C3_10 N1_10 C2_10 113.9(12)
C3_10 N1_10 H1A_10 108.8
C2_10 N1_10 H1A_10 108.8
C3_10 N1_10 H1AB_10 108.8
C2_10 N1_10 H1AB_10 108.8
H1A_10 N1_10 H1AB_10 107.7
N1_10 C2_10 H2A_10 109.5
N1_10 C2_10 H2B_10 109.5
H2A_10 C2_10 H2B_10 109.5
N1_10 C2_10 H2C_10 109.5
H2A_10 C2_10 H2C_10 109.5
H2B_10 C2_10 H2C_10 109.5
N1_10 C3_10 H3A_10 109.5
N1_10 C3_10 H3B_10 109.5
H3A_10 C3_10 H3B_10 109.5
N1_10 C3_10 H3C_10 109.5
H3A_10 C3_10 H3C_10 109.5
H3B_10 C3_10 H3C_10 109.5
C3_9 N1_9 C2_9 109.7(6)
C3_9 N1_9 H1A_9 109.7
C2_9 N1_9 H1A_9 109.7
C3_9 N1_9 H1AB_9 109.7
C2_9 N1_9 H1AB_9 109.7
H1A_9 N1_9 H1AB_9 108.2
N1_9 C2_9 H2A_9 109.5
N1_9 C2_9 H2B_9 109.5
H2A_9 C2_9 H2B_9 109.5
N1_9 C2_9 H2C_9 109.5
H2A_9 C2_9 H2C_9 109.5
H2B_9 C2_9 H2C_9 109.5
N1_9 C3_9 H3A_9 109.5
N1_9 C3_9 H3B_9 109.5
H3A_9 C3_9 H3B_9 109.5
N1_9 C3_9 H3C_9 109.5
H3A_9 C3_9 H3C_9 109.5
H3B_9 C3_9 H3C_9 109.5
C3_8 N1_8 C2_8 114.1(4)
C3_8 N1_8 H1A_8 108.7
C2_8 N1_8 H1A_8 108.7
C3_8 N1_8 H1AB_8 108.7
C2_8 N1_8 H1AB_8 108.7
H1A_8 N1_8 H1AB_8 107.6
N1_8 C2_8 H2A_8 109.5
N1_8 C2_8 H2B_8 109.5
H2A_8 C2_8 H2B_8 109.5
N1_8 C2_8 H2C_8 109.5
H2A_8 C2_8 H2C_8 109.5
H2B_8 C2_8 H2C_8 109.5
N1_8 C3_8 H3A_8 109.5
N1_8 C3_8 H3B_8 109.5
H3A_8 C3_8 H3B_8 109.5
N1_8 C3_8 H3C_8 109.5
H3A_8 C3_8 H3C_8 109.5
H3B_8 C3_8 H3C_8 109.5
C2_7 N1_7 C3_7 115.3(4)
C2_7 N1_7 H1A_7 108.5
C3_7 N1_7 H1A_7 108.5
C2_7 N1_7 H1AB_7 108.5
C3_7 N1_7 H1AB_7 108.5
H1A_7 N1_7 H1AB_7 107.5
N1_7 C2_7 H2A_7 109.5
N1_7 C2_7 H2B_7 109.5
H2A_7 C2_7 H2B_7 109.5
N1_7 C2_7 H2C_7 109.5
H2A_7 C2_7 H2C_7 109.5
H2B_7 C2_7 H2C_7 109.5
N1_7 C3_7 H3A_7 109.5
N1_7 C3_7 H3B_7 109.5
H3A_7 C3_7 H3B_7 109.5
N1_7 C3_7 H3C_7 109.5
H3A_7 C3_7 H3C_7 109.5
H3B_7 C3_7 H3C_7 109.5
C3_6 N1_6 C2_6 112.7(4)
C3_6 N1_6 H1A_6 109.0
C2_6 N1_6 H1A_6 109.0
C3_6 N1_6 H1AB_6 109.0
C2_6 N1_6 H1AB_6 109.0
H1A_6 N1_6 H1AB_6 107.8
N1_6 C2_6 H2A_6 109.5
N1_6 C2_6 H2B_6 109.5
H2A_6 C2_6 H2B_6 109.5
N1_6 C2_6 H2C_6 109.5
H2A_6 C2_6 H2C_6 109.5
H2B_6 C2_6 H2C_6 109.5
N1_6 C3_6 H3A_6 109.5
N1_6 C3_6 H3B_6 109.5
H3A_6 C3_6 H3B_6 109.5
N1_6 C3_6 H3C_6 109.5
H3A_6 C3_6 H3C_6 109.5
H3B_6 C3_6 H3C_6 109.5
O2_5 S1_5 O1_5 108.7(7)
O2_5 S1_5 O4_5 109.8(6)
O1_5 S1_5 O4_5 106.6(7)
O2_5 S1_5 O3_5 106.4(7)
O1_5 S1_5 O3_5 115.3(8)
O4_5 S1_5 O3_5 110.0(6)
O3_4 S1_4 O1_4 107.8(5)
O3_4 S1_4 O4_4 106.5(6)
O1_4 S1_4 O4_4 111.7(7)
O3_4 S1_4 O2_4 111.6(6)
O1_4 S1_4 O2_4 109.5(5)
O4_4 S1_4 O2_4 109.7(6)
S1_4 O1_4 V2 135.9(5)
S1_4 O4_4 V1 135.4(9)
O2_3 S1_3 O3_3 113.7(6)
O2_3 S1_3 O1_3 110.1(5)
O3_3 S1_3 O1_3 106.5(5)
O2_3 S1_3 O4_3 110.4(5)
O3_3 S1_3 O4_3 108.8(5)
O1_3 S1_3 O4_3 107.1(6)
S1_3 O1_3 V2 138.7(5)
S1_3 O4_3 V1 139.4(7)
O3_2 S1_2 O1_2 112.1(8)
O3_2 S1_2 O4_2 107.8(10)
O1_2 S1_2 O4_2 109.0(9)
O3_2 S1_2 O2_2 110.6(9)
O1_2 S1_2 O2_2 108.8(10)
O4_2 S1_2 O2_2 108.5(10)
S1_2 O2_2 V5 130.2(13)
S1_2 O4_2 V6 146.4(13)
O1_1 S1_1 O4_1 112.6(7)
O1_1 S1_1 O3_1 109.9(9)
O4_1 S1_1 O3_1 107.4(9)
O1_1 S1_1 O2_1 109.5(9)
O4_1 S1_1 O2_1 106.6(8)
O3_1 S1_1 O2_1 110.8(10)
S1_1 O2_1 V5 138.6(12)
S1_1 O3_1 V6 134.5(13)
S1 O3 V5 142.60(19)
S1 O4 V4 133.10(17)
S2 O5 V5 133.13(18)
S2 O7 V4 127.94(13)
V4 O8 V5 128.98(11)
V4 O8 H8 120(3)
V5 O8 H8 106(3)
S3 O9 V4 140.70(16)
S3 O12 V3 132.01(15)
S4 O14 V3 125.58(15)
S4 O15 V4 128.55(16)
V4 O17 V3 128.42(15)
V4 O17 H17 114(3)
V3 O17 H17 109(3)
S6 O18 V3 130.01(15)
V3 O19 V2 128.34(15)
V3 O19 H19 103(3)
V2 O19 H19 119(3)
S6 O21 V2 127.46(17)
S5 O23 V2 132.80(19)
S5 O24 V3 140.45(17)
V2 O30 V1 130.37(13)
V2 O30 H30 99(3)
V1 O30 H30 124(3)
S9 O32 V1 143.34(19)
S9 O33 V8 134.37(18)
S10 O35 V1 129.51(19)
S10 O37 V8 125.98(18)
S11 O39 V8 140.27(17)
S11 O40 V7 135.6(2)
S12 O41 V7 128.54(16)
S12 O44 V8 131.57(18)
V7 O45 V8 128.88(13)
V7 O45 H45 118(3)
V8 O45 H45 104(3)
V1 O46 V8 130.00(15)
V1 O46 H46 123(3)
V8 O46 H46 88(3)
S13 O47 V7 143.22(19)
S13 O50 V6 132.98(17)
S14 O51 V6 126.21(16)
S14 O53 V7 130.2(2)
V7 O55 V6 129.06(14)
V7 O55 H55 114(3)
V6 O55 H55 111(3)
S16 O57 V5 128.99(17)
S16 O58 V6 129.78(14)
V6 O60 V5 129.16(15)
V6 O60 H60 104(3)
V5 O60 H60 122(3)
O1 S1 O2 111.48(17)
O1 S1 O3 110.2(2)
O2 S1 O3 109.79(19)
O1 S1 O4 107.01(17)
O2 S1 O4 109.27(16)
O3 S1 O4 109.07(15)
O6 S2 O5 110.9(2)
O6 S2 O7 110.56(18)
O5 S2 O7 108.97(19)
O6 S2 O63 110.7(2)
O5 S2 O63 109.2(3)
O7 S2 O63 106.5(2)
O10 S3 O11 113.10(18)
O10 S3 O9 108.79(17)
O11 S3 O9 108.47(18)
O10 S3 O12 108.73(17)
O11 S3 O12 107.81(17)
O9 S3 O12 109.92(14)
O13 S4 O16 112.22(16)
O13 S4 O14 109.39(16)
O16 S4 O14 109.20(16)
O13 S4 O15 108.07(16)
O16 S4 O15 109.68(17)
O14 S4 O15 108.21(13)
O62 S5 O64 112.1(2)
O62 S5 O24 109.40(18)
O64 S5 O24 108.9(2)
O62 S5 O23 108.5(2)
O64 S5 O23 109.1(2)
O24 S5 O23 108.77(17)
O22 S6 O20 111.13(19)
O22 S6 O18 108.62(16)
O20 S6 O18 109.53(18)
O22 S6 O21 110.21(19)
O20 S6 O21 108.94(15)
O18 S6 O21 108.36(16)
O31 S9 O34 111.4(3)
O31 S9 O32 110.7(2)
O34 S9 O32 108.2(3)
O31 S9 O33 108.7(2)
O34 S9 O33 108.9(2)
O32 S9 O33 109.02(16)
O36 S10 O38 110.8(2)
O36 S10 O37 109.9(2)
O38 S10 O37 108.33(18)
O36 S10 O35 109.0(2)
O38 S10 O35 111.4(2)
O37 S10 O35 107.21(17)
O65 S11 O66 113.4(4)
O65 S11 O40 108.2(3)
O66 S11 O40 108.5(3)
O65 S11 O39 106.9(3)
O66 S11 O39 109.1(3)
O40 S11 O39 110.60(19)
O43 S12 O42 112.5(3)
O43 S12 O41 110.1(2)
O42 S12 O41 108.67(19)
O43 S12 O44 108.9(2)
O42 S12 O44 108.5(2)
O41 S12 O44 108.1(2)
O48 S13 O49 111.29(17)
O48 S13 O50 108.78(17)
O49 S13 O50 109.67(16)
O48 S13 O47 109.20(18)
O49 S13 O47 109.5(2)
O50 S13 O47 108.36(16)
O54 S14 O52 112.1(2)
O54 S14 O51 109.84(19)
O52 S14 O51 109.13(19)
O54 S14 O53 108.69(19)
O52 S14 O53 109.3(2)
O51 S14 O53 107.60(16)
O56 S16 O59 113.5(2)
O56 S16 O58 109.04(19)
O59 S16 O58 108.48(19)
O56 S16 O57 109.45(18)
O59 S16 O57 108.34(16)
O58 S16 O57 107.86(16)
O4_4 V1 O46 171.5(3)
O46 V1 O2_35 95.8(4)
O4_4 V1 O30 91.0(4)
O46 V1 O30 95.60(11)
O2_35 V1 O30 88.7(4)
O4_4 V1 O32 82.9(4)
O46 V1 O32 90.56(12)
O2_35 V1 O32 90.9(4)
O30 V1 O32 173.84(13)
O4_4 V1 O35 94.2(3)
O46 V1 O35 91.27(12)
O2_35 V1 O35 172.7(5)
O30 V1 O35 89.07(12)
O32 V1 O35 90.58(13)
O46 V1 O4_3 173.2(3)
O2_35 V1 O4_3 90.7(5)
O30 V1 O4_3 86.5(3)
O32 V1 O4_3 87.4(3)
O35 V1 O4_3 82.3(3)
O4_4 V1 O4_36 88.3(5)
O46 V1 O4_36 86.3(4)
O30 V1 O4_36 89.9(4)
O32 V1 O4_36 90.7(4)
O35 V1 O4_36 177.2(4)
O1_35 V2 O30 92.6(4)
O1_35 V2 O19 95.2(4)
O30 V2 O19 93.95(11)
O30 V2 O1_4 90.7(2)
O19 V2 O1_4 170.4(2)
O1_35 V2 O23 87.6(4)
O30 V2 O23 176.80(13)
O19 V2 O23 89.20(12)
O1_4 V2 O23 86.3(3)
O1_35 V2 O21 174.4(4)
O30 V2 O21 89.87(11)
O19 V2 O21 89.58(10)
O1_4 V2 O21 98.8(2)
O23 V2 O21 89.59(14)
O1_35 V2 O1_3 93.7(4)
O30 V2 O1_3 89.4(2)
O19 V2 O1_3 170.3(2)
O23 V2 O1_3 87.4(2)
O21 V2 O1_3 81.28(19)
O30 V2 O3_36 89.5(4)
O19 V2 O3_36 85.6(3)
O1_4 V2 O3_36 86.0(4)
O23 V2 O3_36 91.3(4)
O21 V2 O3_36 175.1(4)
O19 V3 O17 96.32(11)
O19 V3 O12 175.02(12)
O17 V3 O12 88.44(10)
O19 V3 O24 91.45(11)
O17 V3 O24 172.21(10)
O12 V3 O24 83.80(10)
O19 V3 O14 90.37(10)
O17 V3 O14 90.54(11)
O12 V3 O14 91.06(10)
O24 V3 O14 88.91(11)
O19 V3 O18 91.31(11)
O17 V3 O18 89.66(11)
O12 V3 O18 87.24(11)
O24 V3 O18 90.66(12)
O14 V3 O18 178.28(10)
O17 V4 O8 94.82(11)
O17 V4 O7 91.40(10)
O8 V4 O7 91.90(10)
O17 V4 O4 175.26(11)
O8 V4 O4 89.78(11)
O7 V4 O4 89.59(11)
O17 V4 O9 90.61(11)
O8 V4 O9 174.56(11)
O7 V4 O9 88.16(10)
O4 V4 O9 84.79(10)
O17 V4 O15 92.98(10)
O8 V4 O15 88.71(10)
O7 V4 O15 175.51(11)
O4 V4 O15 85.96(10)
O9 V4 O15 90.81(11)
O60 V5 O8 93.88(11)
O60 V5 O2_1 86.5(6)
O8 V5 O2_1 177.3(5)
O60 V5 O2_2 93.3(6)
O8 V5 O2_2 172.8(6)
O60 V5 O57 89.64(11)
O8 V5 O57 89.31(11)
O2_1 V5 O57 93.4(5)
O2_2 V5 O57 90.4(6)
O60 V5 O3 174.87(13)
O8 V5 O3 90.90(11)
O2_1 V5 O3 88.9(6)
O2_2 V5 O3 81.9(6)
O57 V5 O3 88.54(13)
O60 V5 O5 90.15(13)
O8 V5 O5 90.73(12)
O2_1 V5 O5 86.6(5)
O2_2 V5 O5 89.6(6)
O57 V5 O5 179.79(16)
O3 V5 O5 91.67(15)
O60 V6 O55 96.07(11)
O60 V6 O50 173.41(11)
O55 V6 O50 90.48(10)
O60 V6 O58 92.45(11)
O55 V6 O58 89.04(11)
O50 V6 O58 88.41(11)
O60 V6 O3_1 92.7(5)
O55 V6 O3_1 171.1(5)
O50 V6 O3_1 80.7(5)
O58 V6 O3_1 92.2(6)
O60 V6 O51 89.18(11)
O55 V6 O51 90.95(11)
O50 V6 O51 89.95(11)
O58 V6 O51 178.36(11)
O3_1 V6 O51 87.5(6)
O60 V6 O4_2 88.4(5)
O55 V6 O4_2 174.2(5)
O50 V6 O4_2 85.2(5)
O58 V6 O4_2 87.1(6)
O51 V6 O4_2 92.8(6)
O55 V7 O45 95.36(11)
O55 V7 O40 174.43(12)
O45 V7 O40 89.30(12)
O55 V7 O41 90.99(11)
O45 V7 O41 89.88(11)
O40 V7 O41 92.08(13)
O55 V7 O47 90.40(12)
O45 V7 O47 173.85(11)
O40 V7 O47 85.07(13)
O41 V7 O47 87.87(13)
O55 V7 O53 91.61(11)
O45 V7 O53 91.83(12)
O40 V7 O53 85.17(13)
O41 V7 O53 176.75(13)
O47 V7 O53 90.16(13)
O45 V8 O46 95.81(11)
O45 V8 O33 174.23(12)
O46 V8 O33 89.91(11)
O45 V8 O44 90.88(13)
O46 V8 O44 86.92(14)
O33 V8 O44 90.13(15)
O45 V8 O39 89.57(11)
O46 V8 O39 174.61(11)
O33 V8 O39 84.71(12)
O44 V8 O39 92.64(16)
O45 V8 O37 89.86(11)
O46 V8 O37 89.77(12)
O33 V8 O37 89.46(13)
O44 V8 O37 176.67(14)
O39 V8 O37 90.61(14)
O45 V8 H46 99.3(12)
O46 V8 H46 23.2(5)
O33 V8 H46 86.2(12)
O44 V8 H46 64.1(6)
O39 V8 H46 155.0(6)
O37 V8 H46 112.6(6)

loop_
_geom_bond_atom_site_label_1
_geom_bond_atom_site_label_2
_geom_bond_distance
S1_36 O1_36 1.408(8)
S1_36 O4_36 1.450(9)
S1_36 O3_36 1.485(9)
S1_36 O2_36 1.525(8)
O3_36 V2 2.182(12)
O4_36 V1 2.130(13)
S1_35 O3_35 1.412(8)
S1_35 O1_35 1.458(8)
S1_35 O2_35 1.460(9)
S1_35 O4_35 1.514(10)
O1_35 V2 1.904(11)
O2_35 V1 1.947(13)
S1_24 O2_24 1.463(13)
S1_24 O1_24 1.474(13)
S1_24 O4_24 1.475(13)
S1_24 O3_24 1.478(13)
N1_34 C2_34 1.457(12)
N1_34 C3_34 1.474(12)
N1_34 H1A_34 0.9100
N1_34 H1B_34 0.9100
C2_34 H2A_34 0.9800
C2_34 H2B_34 0.9800
C2_34 H2C_34 0.9800
C3_34 H3A_34 0.9800
C3_34 H3B_34 0.9800
C3_34 H3C_34 0.9800
N1_33 C2_33 1.478(12)
N1_33 C3_33 1.491(13)
N1_33 H1A_33 0.9100
N1_33 H1AB_33 0.9100
C2_33 H2A_33 0.9800
C2_33 H2B_33 0.9800
C2_33 H2C_33 0.9800
C3_33 H3A_33 0.9800
C3_33 H3B_33 0.9800
C3_33 H3C_33 0.9800
N1_32 C2_32 1.444(11)
N1_32 C3_32 1.480(11)
N1_32 H1A_32 0.9100
N1_32 H1AB_32 0.9100
C2_32 H2A_32 0.9800
C2_32 H2B_32 0.9800
C2_32 H2C_32 0.9800
C3_32 H3A_32 0.9800
C3_32 H3B_32 0.9800
C3_32 H3C_32 0.9800
N1_31 C3_31 1.448(11)
N1_31 C2_31 1.478(12)
N1_31 H1A_31 0.9100
N1_31 H1AB_31 0.9100
C2_31 H2A_31 0.9800
C2_31 H2B_31 0.9800
C2_31 H2C_31 0.9800
C3_31 H3A_31 0.9800
C3_31 H3B_31 0.9800
C3_31 H3C_31 0.9800
N1_30 C3_30 1.443(13)
N1_30 C2_30 1.455(12)
N1_30 H1A_30 0.9100
N1_30 H1AB_30 0.9100
C2_30 H2A_30 0.9800
C2_30 H2B_30 0.9800
C2_30 H2C_30 0.9800
C3_30 H3A_30 0.9800
C3_30 H3B_30 0.9800
C3_30 H3C_30 0.9800
N1_29 C2_29 1.454(14)
N1_29 C3_29 1.472(14)
C2_29 H2A_29 0.9800
C2_29 H2B_29 0.9800
C2_29 H2C_29 0.9800
C3_29 H3A_29 0.9800
C3_29 H3B_29 0.9800
C3_29 H3C_29 0.9800
N1_28 C3_28 1.461(14)
N1_28 C2_28 1.470(14)
N1_28 H1A_28 0.9100
N1_28 H1AB_28 0.9100
C2_28 H2A_28 0.9800
C2_28 H2B_28 0.9800
C2_28 H2C_28 0.9800
C3_28 H3A_28 0.9800
C3_28 H3B_28 0.9800
C3_28 H3C_28 0.9800
N1_27 C3_27 1.459(13)
N1_27 C2_27 1.487(13)
N1_27 H1A_27 0.9100
N1_27 H1B_27 0.9100
C2_27 H2A_27 0.9800
C2_27 H2B_27 0.9800
C2_27 H2C_27 0.9800
C3_27 H3A_27 0.9800
C3_27 H3B_27 0.9800
C3_27 H3C_27 0.9800
N1_26 C2_26 1.389(10)
N1_26 C3_26 1.470(12)
N1_26 H1A_26 0.9100
N1_26 H1AB_26 0.9100
C2_26 H2A_26 0.9800
C2_26 H2B_26 0.9800
C2_26 H2C_26 0.9800
C3_26 H3A_26 0.9800
C3_26 H3B_26 0.9800
C3_26 H3C_26 0.9800
N1_25 C2_25 1.427(12)
N1_25 C3_25 1.446(13)
N1_25 H1A_25 0.9100
N1_25 H1AB_25 0.9100
C2_25 H2A_25 0.9800
C2_25 H2B_25 0.9800
C2_25 H2C_25 0.9800
C3_25 H3A_25 0.9800
C3_25 H3B_25 0.9800
C3_25 H3C_25 0.9800
N1_23 C3_23 1.410(11)
N1_23 C2_23 1.444(13)
N1_23 H1A_23 0.9100
N1_23 H1B_23 0.9100
C2_23 H2A_23 0.9800
C2_23 H2B_23 0.9800
C2_23 H2C_23 0.9800
C3_23 H3A_23 0.9800
C3_23 H3B_23 0.9800
C3_23 H3C_23 0.9800
N1_22 C2_22 1.448(14)
N1_22 C3_22 1.458(14)
N1_22 H1A_22 0.9100
N1_22 H1AB_22 0.9100
C2_22 H2A_22 0.9800
C2_22 H2B_22 0.9800
C2_22 H2C_22 0.9800
C3_22 H3A_22 0.9800
C3_22 H3B_22 0.9800
C3_22 H3C_22 0.9800
N1_21 C3_21 1.465(13)
N1_21 C2_21 1.470(13)
N1_21 H1A_21 0.9100
N1_21 H1AB_21 0.9100
C2_21 H2A_21 0.9800
C2_21 H2B_21 0.9800
C2_21 H2C_21 0.9800
C3_21 H3A_21 0.9800
C3_21 H3B_21 0.9800
C3_21 H3C_21 0.9800
N1_20 C2_20 1.455(13)
N1_20 C3_20 1.482(12)
N1_20 H1A_20 0.9100
N1_20 H1B_20 0.9100
C2_20 H2A_20 0.9800
C2_20 H2B_20 0.9800
C2_20 H2C_20 0.9800
C3_20 H3A_20 0.9800
C3_20 H3B_20 0.9800
C3_20 H3C_20 0.9800
N1_19 C3_19 1.449(13)
N1_19 C2_19 1.453(13)
N1_19 H1A_19 0.9100
N1_19 H1AB_19 0.9100
C2_19 H2A_19 0.9800
C2_19 H2B_19 0.9800
C2_19 H2C_19 0.9800
C3_19 H3A_19 0.9800
C3_19 H3B_19 0.9800
C3_19 H3C_19 0.9800
N1_18 C3_18 1.425(7)
N1_18 C2_18 1.484(8)
N1_18 H1A_18 0.9100
N1_18 H1AB_18 0.9100
C2_18 H2A_18 0.9800
C2_18 H2B_18 0.9800
C2_18 H2C_18 0.9800
C3_18 H3A_18 0.9800
C3_18 H3B_18 0.9800
C3_18 H3C_18 0.9800
N1_17 C2_17 1.464(5)
N1_17 C3_17 1.469(6)
N1_17 H1A_17 0.9100
N1_17 H1AB_17 0.9100
C2_17 H2A_17 0.9800
C2_17 H2B_17 0.9800
C2_17 H2C_17 0.9800
C3_17 H3A_17 0.9800
C3_17 H3B_17 0.9800
C3_17 H3C_17 0.9800
N1_16 C2_16 1.472(13)
N1_16 C3_16 1.520(13)
N1_16 H1A_16 0.9100
N1_16 H1AB_16 0.9100
C2_16 H2A_16 0.9800
C2_16 H2B_16 0.9800
C2_16 H2C_16 0.9800
C3_16 H3A_16 0.9800
C3_16 H3B_16 0.9800
C3_16 H3C_16 0.9800
N1_15 C3_15 1.433(12)
N1_15 C2_15 1.455(12)
N1_15 H1A_15 0.9100
N1_15 H1AB_15 0.9100
C2_15 H2A_15 0.9800
C2_15 H2B_15 0.9800
C2_15 H2C_15 0.9800
C3_15 H3A_15 0.9800
C3_15 H3B_15 0.9800
C3_15 H3C_15 0.9800
N1_14 C2_14 1.455(9)
N1_14 C3_14 1.525(9)
N1_14 H1A_14 0.9100
N1_14 H1AB_14 0.9100
C2_14 H2A_14 0.9800
C2_14 H2B_14 0.9800
C2_14 H2C_14 0.9800
C3_14 H3A_14 0.9800
C3_14 H3B_14 0.9800
C3_14 H3C_14 0.9800
N1_13 C3_13 1.388(9)
N1_13 C2_13 1.432(8)
N1_13 H1A_13 0.9100
N1_13 H1B_13 0.9100
C2_13 H2A_13 0.9800
C2_13 H2B_13 0.9800
C2_13 H2C_13 0.9800
C3_13 H3A_13 0.9800
C3_13 H3B_13 0.9800
C3_13 H3C_13 0.9800
N1_12 C2_12 1.441(12)
N1_12 C3_12 1.442(13)
N1_12 H1A_12 0.9100
N1_12 H1B_12 0.9100
C2_12 H2A_12 0.9800
C2_12 H2B_12 0.9800
C2_12 H2C_12 0.9800
C3_12 H3A_12 0.9800
C3_12 H3B_12 0.9800
C3_12 H3C_12 0.9800
N1_11 C2_11 1.455(11)
N1_11 C3_11 1.455(11)
N1_11 H1A_11 0.9100
N1_11 H1AB_11 0.9100
C2_11 H2A_11 0.9800
C2_11 H2B_11 0.9800
C2_11 H2C_11 0.9800
C3_11 H3A_11 0.9800
C3_11 H3B_11 0.9800
C3_11 H3C_11 0.9800
N1_10 C3_10 1.456(11)
N1_10 C2_10 1.470(12)
N1_10 H1A_10 0.9100
N1_10 H1AB_10 0.9100
C2_10 H2A_10 0.9800
C2_10 H2B_10 0.9800
C2_10 H2C_10 0.9800
C3_10 H3A_10 0.9800
C3_10 H3B_10 0.9800
C3_10 H3C_10 0.9800
N1_9 C3_9 1.433(7)
N1_9 C2_9 1.438(8)
N1_9 H1A_9 0.9100
N1_9 H1AB_9 0.9100
C2_9 H2A_9 0.9800
C2_9 H2B_9 0.9800
C2_9 H2C_9 0.9800
C3_9 H3A_9 0.9800
C3_9 H3B_9 0.9800
C3_9 H3C_9 0.9800
N1_8 C3_8 1.446(6)
N1_8 C2_8 1.449(6)
N1_8 H1A_8 0.9100
N1_8 H1AB_8 0.9100
C2_8 H2A_8 0.9800
C2_8 H2B_8 0.9800
C2_8 H2C_8 0.9800
C3_8 H3A_8 0.9800
C3_8 H3B_8 0.9800
C3_8 H3C_8 0.9800
N1_7 C2_7 1.441(5)
N1_7 C3_7 1.479(6)
N1_7 H1A_7 0.9100
N1_7 H1AB_7 0.9100
C2_7 H2A_7 0.9800
C2_7 H2B_7 0.9800
C2_7 H2C_7 0.9800
C3_7 H3A_7 0.9800
C3_7 H3B_7 0.9800
C3_7 H3C_7 0.9800
N1_6 C3_6 1.467(6)
N1_6 C2_6 1.486(5)
N1_6 H1A_6 0.9100
N1_6 H1AB_6 0.9100
C2_6 H2A_6 0.9800
C2_6 H2B_6 0.9800
C2_6 H2C_6 0.9800
C3_6 H3A_6 0.9800
C3_6 H3B_6 0.9800
C3_6 H3C_6 0.9800
S1_5 O2_5 1.444(8)
S1_5 O1_5 1.482(9)
S1_5 O4_5 1.491(8)
S1_5 O3_5 1.495(8)
S1_4 O3_4 1.451(7)
S1_4 O1_4 1.459(7)
S1_4 O4_4 1.472(8)
S1_4 O2_4 1.490(8)
O1_4 V2 1.992(7)
O4_4 V1 1.913(12)
S1_3 O2_3 1.417(7)
S1_3 O3_3 1.461(6)
S1_3 O1_3 1.503(7)
S1_3 O4_3 1.507(7)
O1_3 V2 2.132(7)
O4_3 V1 2.069(10)
S1_2 O3_2 1.447(10)
S1_2 O1_2 1.457(9)
S1_2 O4_2 1.481(9)
S1_2 O2_2 1.484(10)
O2_2 V5 2.010(17)
O4_2 V6 2.062(15)
S1_1 O1_1 1.454(8)
S1_1 O4_1 1.457(8)
S1_1 O3_1 1.476(9)
S1_1 O2_1 1.487(9)
O2_1 V5 1.992(16)
O3_1 V6 2.038(16)
O1 S1 1.441(3)
O2 S1 1.450(2)
O3 S1 1.479(3)
O3 V5 2.027(3)
O4 S1 1.501(3)
O4 V4 2.022(3)
O5 S2 1.456(3)
O5 V5 2.038(3)
O6 S2 1.416(3)
O7 S2 1.483(3)
O7 V4 2.018(2)
O8 V4 1.943(3)
O8 V5 1.952(3)
O8 H8 0.824(10)
O9 S3 1.480(3)
O9 V4 2.033(2)
O10 S3 1.445(3)
O11 S3 1.458(3)
O12 S3 1.498(3)
O12 V3 2.005(2)
O13 S4 1.445(3)
O14 S4 1.497(3)
O14 V3 2.039(3)
O15 S4 1.500(3)
O15 V4 2.035(2)
O16 S4 1.462(3)
O17 V4 1.939(3)
O17 V3 1.955(3)
O17 H17 0.840(10)
O18 S6 1.480(3)
O18 V3 2.047(3)
O19 V3 1.934(2)
O19 V2 1.953(3)
O19 H19 0.831(10)
O20 S6 1.454(3)
O21 S6 1.498(3)
O21 V2 2.042(3)
O22 S6 1.446(3)
O23 S5 1.504(3)
O23 V2 2.018(3)
O24 S5 1.479(3)
O24 V3 2.021(3)
O30 V2 1.946(3)
O30 V1 1.949(2)
O30 H30 0.826(10)
O31 S9 1.427(4)
O32 S9 1.471(3)
O32 V1 2.024(3)
O33 S9 1.484(3)
O33 V8 2.004(3)
O34 S9 1.468(5)
O35 S10 1.488(3)
O35 V1 2.050(3)
O36 S10 1.446(4)
O37 S10 1.487(3)
O37 V8 2.049(3)
O38 S10 1.462(3)
O39 S11 1.481(3)
O39 V8 2.029(3)
O40 S11 1.464(3)
O40 V7 1.986(3)
O41 S12 1.474(3)
O41 V7 2.017(3)
O42 S12 1.463(4)
O43 S12 1.445(3)
O44 S12 1.490(4)
O44 V8 2.013(4)
O45 V7 1.955(3)
O45 V8 1.958(2)
O45 H45 0.830(10)
O46 V1 1.931(3)
O46 V8 1.971(3)
O46 H46 0.829(10)
O47 S13 1.492(3)
O47 V7 2.033(3)
O48 S13 1.449(3)
O49 S13 1.456(3)
O50 S13 1.491(3)
O50 V6 1.999(2)
O51 S14 1.482(3)
O51 V6 2.038(3)
O52 S14 1.461(3)
O53 S14 1.485(3)
O53 V7 2.044(3)
O54 S14 1.431(3)
O55 V7 1.943(3)
O55 V6 1.961(3)
O55 H55 0.834(10)
O56 S16 1.432(3)
O57 S16 1.493(2)
O57 V5 2.024(3)
O58 S16 1.480(3)
O58 V6 2.033(3)
O59 S16 1.468(3)
O60 V6 1.934(2)
O60 V5 1.951(3)
O60 H60 0.840(10)
O62 S5 1.450(4)
O63 S2 1.487(4)
O64 S5 1.456(4)
O65 S11 1.408(6)
O66 S11 1.426(4)
V8 H46 2.11(4)
